data_4117334
loop_
_publ_author_name
'J\'er\^ome Marrot'
'Marie Anne Pilette'
'Mohamed Haouas'
'S\'ebastien Floquet'
'Francis Taulelle'
'Xavier L\'opez'
'Josep M. Poblet'
'Emmanuel Cadot'

_publ_contact_author
; 
      Pr E. Cadot
      Institut Lavoisier de Versailles, ILV, UMR CNRS 8180
      Universit\'e de Versailles Saint-Quentin-en-Yvelines
      45 Avenue des Etats Unis
      78035 Versailles Cedex
      France
;
_publ_contact_author_email cadot@chimie.uvsq.fr
_publ_contact_author_fax '(33) 1 39 25 43 81'
_publ_contact_author_phone '(33) 1 39 25 43 82'
_publ_section_title
;
 Polyoxometalates Paneling through {Mo~2~O~2~S~2~} Coordination:
 Cation-Directed Conformations and Chemistry of a Supramolecular Hexameric
 Scaffold
;
_journal_name_full 'Journal of the American Chemical Society'
_journal_page_first 1724
_journal_page_last 1737
_journal_paper_doi 10.1021/ja2090383
_journal_volume 134
_journal_year 2012
_chemical_formula_sum 'As4 Cs15 H128 Li9 Mo12 O208 S12 W36'
_chemical_formula_weight 13967.42
_chemical_name_systematic
; 
 ? 
;
_space_group_IT_number 15
_symmetry_cell_setting monoclinic
_symmetry_space_group_name_Hall '-C 2yc'
_symmetry_space_group_name_H-M 'C 1 2/c 1'
_atom_sites_solution_hydrogens none
_atom_sites_solution_primary direct
_atom_sites_solution_secondary difmap
_audit_creation_method SHELXL-97
_cell_angle_alpha 90.00
_cell_angle_beta 126.7530(10)
_cell_angle_gamma 90.00
_cell_formula_units_Z 4
_cell_length_a 47.2304(5)
_cell_length_b 18.6529(3)
_cell_length_c 36.37820(10)
_cell_measurement_reflns_used 12087
_cell_measurement_temperature 293(2)
_cell_volume 25678.1(6)
_computing_cell_refinement 'Bruker SMART'
_computing_data_collection 'Bruker SMART'
_computing_data_reduction 'Bruker SAINT'
_computing_molecular_graphics 'Bruker SHELXTL'
_computing_publication_material 'Bruker SHELXTL'
_computing_structure_refinement 'SHELXL-97 (Sheldrick, 1997)'
_computing_structure_solution 'SHELXS-97 (Sheldrick, 1990)'
_diffrn_ambient_temperature 293(2)
_diffrn_detector_area_resol_mean 512x512
_diffrn_measured_fraction_theta_full 0.998
_diffrn_measured_fraction_theta_max 0.998
_diffrn_measurement_device_type 'CCD area detector'
_diffrn_measurement_method 'omega scans'
_diffrn_radiation_monochromator graphite
_diffrn_radiation_source 'fine-focus sealed tube'
_diffrn_radiation_type MoK\a
_diffrn_radiation_wavelength 0.71073
_diffrn_reflns_av_R_equivalents 0.0697
_diffrn_reflns_av_sigmaI/netI 0.0909
_diffrn_reflns_limit_h_max 55
_diffrn_reflns_limit_h_min -56
_diffrn_reflns_limit_k_max 22
_diffrn_reflns_limit_k_min -22
_diffrn_reflns_limit_l_max 40
_diffrn_reflns_limit_l_min -43
_diffrn_reflns_number 67225
_diffrn_reflns_theta_full 25.00
_diffrn_reflns_theta_max 25.00
_diffrn_reflns_theta_min 1.08
_exptl_absorpt_coefficient_mu 19.416
_exptl_absorpt_correction_T_max 0.5106
_exptl_absorpt_correction_T_min 0.2041
_exptl_absorpt_correction_type multi-scan
_exptl_absorpt_process_details 'SADABS (Sheldrick, 1996)'
_exptl_crystal_colour red
_exptl_crystal_density_diffrn 3.613
_exptl_crystal_description parallelepiped
_exptl_crystal_F_000 24544
_exptl_crystal_size_max 0.12
_exptl_crystal_size_mid 0.06
_exptl_crystal_size_min 0.04
_refine_diff_density_max 2.304
_refine_diff_density_min -2.150
_refine_diff_density_rms 0.329
_refine_ls_extinction_method none
_refine_ls_goodness_of_fit_ref 0.939
_refine_ls_hydrogen_treatment none
_refine_ls_matrix_type fullcycle
_refine_ls_number_parameters 1134
_refine_ls_number_reflns 22575
_refine_ls_number_restraints 0
_refine_ls_restrained_S_all 0.939
_refine_ls_R_factor_all 0.1091
_refine_ls_R_factor_gt 0.0590
_refine_ls_shift/su_max 0.000
_refine_ls_shift/su_mean 0.000
_refine_ls_structure_factor_coef Fsqd
_refine_ls_weighting_details 'calc w=1/[\s^2^(Fo^2^)+(0.0937P)^2^+0.0000P] where P=(Fo^2^+2Fc^2^)/3'
_refine_ls_weighting_scheme calc
_refine_ls_wR_factor_gt 0.1605
_refine_ls_wR_factor_ref 0.1797
_reflns_number_gt 11984
_reflns_number_total 22575
_reflns_threshold_expression >2sigma(I)
_cod_data_source_file ja2090383_si_005.cif
_cod_data_source_block CsLi_2
_cod_original_cell_volume 25678.0(5)
_cod_original_formula_sum 'H128 As4 Cs15 Li9 Mo12 O208 S12 W36'
_cod_database_code 4117334

loop_
_symmetry_equiv_pos_as_xyz
'x, y, z'
'-x, y, -z+1/2'
'x+1/2, y+1/2, z'
'-x+1/2, y+1/2, -z+1/2'
'-x, -y, -z'
'x, -y, z-1/2'
'-x+1/2, -y+1/2, -z'
'x+1/2, -y+1/2, z-1/2'

loop_
_atom_site_label
_atom_site_type_symbol
_atom_site_fract_x
_atom_site_fract_y
_atom_site_fract_z
_atom_site_U_iso_or_equiv
_atom_site_adp_type
_atom_site_occupancy
_atom_site_symmetry_multiplicity
_atom_site_calc_flag
_atom_site_refinement_flags
W1 W 0.19484(3) 0.89299(5) 0.06487(3) 0.0626(3) Uani 1 1 d .
W2 W 0.18588(3) 1.03846(5) -0.01107(4) 0.0639(3) Uani 1 1 d .
W3 W 0.12513(3) 1.03106(6) 0.02120(4) 0.0715(3) Uani 1 1 d .
W4 W 0.05562(3) 1.03211(5) -0.09147(4) 0.0689(3) Uani 1 1 d .
W5 W 0.11611(3) 1.03810(5) -0.12312(4) 0.0610(3) Uani 1 1 d .
W6 W 0.17971(2) 0.91334(5) -0.08315(3) 0.0540(2) Uani 1 1 d .
W7 W 0.18824(2) 0.77091(5) -0.00853(3) 0.0507(2) Uani 1 1 d .
W8 W 0.13238(3) 0.76335(5) 0.02004(3) 0.0560(3) Uani 1 1 d .
W9 W 0.06390(3) 0.89942(5) -0.02249(4) 0.0660(3) Uani 1 1 d .
W10 W 0.08729(3) 0.31949(5) -0.37335(3) 0.0613(3) Uani 1 1 d .
W11 W 0.15520(3) 0.46179(6) -0.33081(4) 0.0630(3) Uani 1 1 d .
W12 W 0.16418(3) 0.32560(5) -0.25031(4) 0.0641(3) Uani 1 1 d .
W13 W 0.16957(2) 0.45846(5) -0.18325(3) 0.0564(3) Uani 1 1 d .
W14 W 0.16083(3) 0.59261(5) -0.26232(3) 0.0576(3) Uani 1 1 d .
W15 W 0.09063(3) 0.58651(5) -0.37411(3) 0.0543(2) Uani 1 1 d .
W16 W 0.02371(2) 0.44656(5) -0.41653(3) 0.0515(2) Uani 1 1 d .
W17 W 0.03234(3) 0.32402(5) -0.34296(3) 0.0562(3) Uani 1 1 d .
W18 W 0.10781(3) 0.32959(5) -0.22181(3) 0.0598(3) Uani 1 1 d .
Mo1 Mo 0.13321(5) 0.73978(10) -0.13452(6) 0.0535(5) Uani 1 1 d .
Mo2 Mo 0.12655(5) 0.63191(10) -0.19521(7) 0.0538(5) Uani 1 1 d .
Mo3 Mo -0.04233(5) 0.72899(10) -0.41367(8) 0.0621(6) Uani 1 1 d .
Mo4 Mo 0.01075(5) 0.62088(10) -0.37920(7) 0.0528(5) Uani 1 1 d .
Mo5A Mo 0.02838(7) 0.98235(15) -0.20254(9) 0.0491(8) Uani 0.70 1 d P
Mo5B Mo 0.02806(18) 0.9331(5) -0.2033(2) 0.063(2) Uani 0.30 1 d P
Mo6A Mo 0.02401(10) 0.3804(2) -0.26055(13) 0.0464(9) Uani 0.50 1 d P
Mo6B Mo 0.02342(10) 0.4334(2) -0.26159(13) 0.0482(9) Uani 0.50 1 d P
As1 As 0.11545(6) 0.88996(11) -0.06350(7) 0.0460(5) Uani 1 1 d .
As2 As 0.09163(5) 0.46964(11) -0.29744(7) 0.0422(5) Uani 1 1 d .
S1 S -0.05013(15) 0.6066(3) -0.4229(2) 0.0601(16) Uani 1 1 d .
S2 S 0.01508(15) 0.7417(3) -0.3904(2) 0.0628(16) Uani 1 1 d .
S3 S 0.13954(15) 0.6169(3) -0.12311(19) 0.0537(14) Uani 1 1 d .
S4 S 0.13739(16) 0.7540(3) -0.1941(2) 0.0592(15) Uani 1 1 d .
S5 S 0.03115(14) 0.9596(3) -0.2629(2) 0.0578(15) Uani 1 1 d .
S6 S -0.03631(15) 0.4093(3) -0.30994(19) 0.0572(15) Uani 1 1 d .
Cs1 Cs 0.27225(5) 0.91939(11) 0.04491(7) 0.105 Uani 1 1 d .
Cs2 Cs -0.08265(6) 0.55074(12) -0.53162(7) 0.104 Uani 1 1 d .
Cs3 Cs -0.04793(6) 0.60309(12) -0.32531(8) 0.063 Uani 0.70 1 d P
Cs4 Cs 0.04583(7) 0.77696(13) -0.27622(9) 0.113 Uani 0.75 1 d P
Cs5 Cs 0.04966(7) 1.14069(12) -0.27022(9) 0.100 Uani 0.75 1 d P
Cs6 Cs -0.06162(7) 0.22613(12) -0.35283(11) 0.096 Uani 0.75 1 d P
Cs7 Cs 0.2514(3) 0.4673(8) -0.1946(7) 0.217 Uani 0.25 1 d P
Cs8 Cs 0.1363(4) 0.1164(7) -0.3813(4) 0.173 Uani 0.25 1 d P
Cs9 Cs 0.18286(10) 0.7370(2) 0.15745(11) 0.096 Uani 0.50 1 d P
Cs10 Cs 0.22718(10) -0.1014(3) -0.38359(15) 0.121 Uani 0.50 1 d P
O1 O 0.2293(5) 0.9101(9) 0.1208(5) 0.084(5) Uani 1 1 d .
O2 O 0.2160(3) 0.8241(7) 0.0503(5) 0.056(4) Uani 1 1 d .
O3 O 0.1590(5) 0.9600(9) 0.0549(6) 0.085(5) Uani 1 1 d .
O4 O 0.2016(4) 0.9637(8) 0.0325(5) 0.072(5) Uani 1 1 d .
O5 O 0.1728(4) 0.8163(7) 0.0743(5) 0.057(4) Uani 1 1 d .
O6 O 0.1491(3) 0.8496(7) -0.0105(4) 0.044(3) Uani 1 1 d .
O7 O 0.2173(5) 1.1032(8) 0.0218(6) 0.078(5) Uani 1 1 d .
O8 O 0.1549(4) 1.0906(7) -0.0673(5) 0.059(4) Uani 1 1 d .
O9 O 0.2065(4) 0.9926(8) -0.0350(5) 0.069(4) Uani 1 1 d .
O10 O 0.1528(5) 1.0588(8) 0.0010(6) 0.079(5) Uani 1 1 d .
O11 O 0.1435(3) 0.9535(6) -0.0648(4) 0.043(3) Uani 1 1 d .
O12 O 0.1372(5) 1.0943(10) 0.0631(6) 0.096(6) Uani 1 1 d .
O13 O 0.0933(4) 0.9776(9) 0.0234(6) 0.080(5) Uani 1 1 d .
O14 O 0.0876(5) 1.0791(9) -0.0299(6) 0.084(5) Uani 1 1 d .
O15 O 0.0993(4) 0.9495(8) -0.0415(5) 0.065(4) Uani 1 1 d .
O16 O 0.0248(4) 1.1014(8) -0.1184(7) 0.088(6) Uani 1 1 d .
O17 O 0.0381(4) 0.9662(8) -0.1386(6) 0.071(5) Uani 1 1 d .
O18 O 0.0891(4) 1.0625(7) -0.1012(5) 0.063(4) Uani 1 1 d .
O19 O 0.0375(4) 0.9776(7) -0.0644(5) 0.057(4) Uani 1 1 d .
O20 O 0.1042(5) 1.1086(9) -0.1609(6) 0.097(6) Uani 1 1 d .
O21 O 0.0837(4) 0.9698(6) -0.1595(5) 0.056(4) Uani 1 1 d .
O22 O 0.1513(4) 0.9912(7) -0.1259(5) 0.055(4) Uani 1 1 d .
O23 O 0.2107(4) 0.9033(8) -0.0938(6) 0.070(5) Uani 1 1 d .
O24 O 0.1468(3) 0.8463(7) -0.1201(4) 0.048(4) Uani 1 1 d .
O25 O 0.1988(3) 0.8521(7) -0.0321(4) 0.050(4) Uani 1 1 d .
O26 O 0.2227(4) 0.7135(8) 0.0051(5) 0.069(5) Uani 1 1 d .
O27 O 0.1519(3) 0.7467(7) -0.0678(5) 0.049(4) Uani 1 1 d .
O28 O 0.1667(3) 0.7180(7) 0.0154(5) 0.053(4) Uani 1 1 d .
O29 O 0.0950(4) 0.7355(7) -0.0389(5) 0.059(4) Uani 1 1 d .
O30 O 0.1303(4) 0.7004(8) 0.0524(6) 0.074(5) Uani 1 1 d .
O31 O 0.1039(4) 0.8380(7) 0.0183(5) 0.054(4) Uani 1 1 d .
O32 O 0.0481(4) 0.8344(8) -0.0696(5) 0.064(4) Uani 1 1 d .
O33 O 0.0376(5) 0.8830(10) -0.0051(7) 0.098(6) Uani 1 1 d .
O34 O 0.0934(4) 0.2552(9) -0.4000(6) 0.077(5) Uani 1 1 d .
O35 O 0.1182(4) 0.3907(8) -0.3661(5) 0.059(4) Uani 1 1 d .
O36 O 0.0501(4) 0.3712(9) -0.4228(5) 0.067(5) Uani 1 1 d .
O37 O 0.0560(4) 0.2733(8) -0.3652(6) 0.075(5) Uani 1 1 d .
O38 O 0.1244(4) 0.2985(8) -0.3099(5) 0.065(4) Uani 1 1 d .
O39 O 0.0701(3) 0.4043(7) -0.3423(4) 0.048(3) Uani 1 1 d .
O40 O 0.1830(5) 0.4427(12) -0.3455(7) 0.106(7) Uani 1 1 d .
O41 O 0.1820(3) 0.5341(9) -0.2866(5) 0.070(5) Uani 1 1 d .
O42 O 0.1258(4) 0.5292(8) -0.3759(5) 0.062(4) Uani 1 1 d .
O43 O 0.1705(4) 0.3975(8) -0.2810(5) 0.064(4) Uani 1 1 d .
O44 O 0.1185(3) 0.5091(7) -0.3121(4) 0.045(3) Uani 1 1 d .
O45 O 0.1957(5) 0.2627(9) -0.2381(7) 0.101(6) Uani 1 1 d .
O46 O 0.1920(4) 0.3797(9) -0.1942(5) 0.072(5) Uani 1 1 d .
O47 O 0.1434(4) 0.2807(7) -0.2263(5) 0.060(4) Uani 1 1 d .
O48 O 0.1245(3) 0.4099(7) -0.2544(5) 0.054(4) Uani 1 1 d .
O49 O 0.2063(4) 0.4721(9) -0.1286(5) 0.071(5) Uani 1 1 d .
O50 O 0.1383(4) 0.5243(7) -0.1908(5) 0.054(4) Uani 1 1 d .
O51 O 0.1801(4) 0.5177(8) -0.2170(5) 0.062(4) Uani 1 1 d .
O52 O 0.1492(3) 0.3825(7) -0.1706(4) 0.056(4) Uani 1 1 d .
O53 O 0.1955(4) 0.6547(8) -0.2339(5) 0.076(5) Uani 1 1 d .
O54 O 0.1333(4) 0.6221(7) -0.2469(5) 0.054(4) Uani 1 1 d .
O55 O 0.1309(4) 0.6359(9) -0.3230(6) 0.072(5) Uani 1 1 d .
O56 O 0.0793(4) 0.6470(9) -0.4176(5) 0.079(5) Uani 1 1 d .
O57 O 0.0615(3) 0.6155(7) -0.3603(5) 0.061(4) Uani 1 1 d .
O58 O 0.0599(4) 0.5084(7) -0.4086(4) 0.051(4) Uani 1 1 d .
O59 O -0.0101(4) 0.4577(8) -0.4745(5) 0.067(4) Uani 1 1 d .
O60 O 0.0130(4) 0.5158(7) -0.3905(5) 0.057(4) Uani 1 1 d .
O61 O 0.0039(4) 0.3695(7) -0.4017(5) 0.054(4) Uani 1 1 d .
O62 O 0.0041(4) 0.2555(8) -0.3511(6) 0.081(5) Uani 1 1 d .
O63 O 0.0223(4) 0.3923(7) -0.3159(5) 0.056(4) Uani 1 1 d .
O64 O 0.0745(4) 0.2989(7) -0.2832(5) 0.063(4) Uani 1 1 d .
O65 O 0.1042(5) 0.2642(9) -0.1907(6) 0.092(6) Uani 1 1 d .
O66 O 0.0757(4) 0.3959(7) -0.2305(5) 0.052(4) Uani 1 1 d .
O67 O -0.0383(4) 0.7399(8) -0.3641(5) 0.066(4) Uani 1 1 d .
O68 O 0.0894(4) 0.7514(8) -0.1612(6) 0.074(5) Uani 1 1 d .
O69 O 0.0276(5) 1.0745(9) -0.2019(6) 0.092(6) Uani 1 1 d .
O70 O 0.0216(3) 0.6215(8) -0.3262(5) 0.056(4) Uani 1 1 d .
O71 O 0.0819(4) 0.6288(8) -0.2288(5) 0.060(4) Uani 1 1 d .
O72 O 0.0292(4) 0.5146(8) -0.2624(5) 0.064(4) Uani 1 1 d .
O73 O 0.0338(5) 0.8573(7) -0.1921(6) 0.091(6) Uani 1 1 d .
O74 O 0.2005(4) 0.7376(9) -0.0924(6) 0.081(5) Uani 1 1 d .
O75 O 0.1944(4) 0.6328(10) -0.1503(6) 0.086(5) Uani 1 1 d .
O76 O 0.0013(4) 0.6198(9) -0.4566(6) 0.081(5) Uani 1 1 d .
O77 O -0.0516(5) 0.7213(10) -0.4917(6) 0.094(6) Uani 1 1 d .
O78 O 0.0190(7) 0.2853(12) -0.2580(7) 0.152(11) Uani 1 1 d .
O1W O 0.0000 0.7336(11) -0.2500 0.073(7) Uani 1 2 d S
O2W O 0.0412(8) 1.2160(11) -0.0432(6) 0.182(14) Uani 1 1 d .
O3W O -0.0231(9) 0.9304(16) 0.0018(12) 0.212(11) Uani 1 1 d .
O4W O 0.2304(6) 0.7588(16) -0.1391(11) 0.192(13) Uani 1 1 d .
O5W O 0.1060(9) 0.7719(17) -0.3100(12) 0.212(11) Uani 1 1 d .

loop_
_atom_site_aniso_label
_atom_site_aniso_U_11
_atom_site_aniso_U_22
_atom_site_aniso_U_33
_atom_site_aniso_U_23
_atom_site_aniso_U_13
_atom_site_aniso_U_12
W1 0.0663(6) 0.0625(6) 0.0442(5) -0.0072(5) 0.0252(5) -0.0041(5)
W2 0.0659(7) 0.0506(6) 0.0649(7) -0.0101(5) 0.0335(6) -0.0115(5)
W3 0.0858(8) 0.0585(6) 0.0740(7) -0.0167(5) 0.0498(7) 0.0004(6)
W4 0.0679(7) 0.0532(6) 0.0827(8) 0.0076(5) 0.0435(6) 0.0151(5)
W5 0.0651(6) 0.0464(5) 0.0633(6) 0.0089(5) 0.0340(6) 0.0036(5)
W6 0.0538(6) 0.0516(5) 0.0540(6) -0.0002(4) 0.0307(5) -0.0043(4)
W7 0.0488(5) 0.0508(5) 0.0430(5) -0.0004(4) 0.0223(5) 0.0030(4)
W8 0.0631(6) 0.0587(6) 0.0450(5) 0.0029(4) 0.0317(5) -0.0005(5)
W9 0.0726(7) 0.0629(6) 0.0773(7) -0.0025(5) 0.0527(6) 0.0036(5)
W10 0.0687(7) 0.0578(6) 0.0561(6) -0.0115(5) 0.0367(6) 0.0051(5)
W11 0.0568(6) 0.0807(7) 0.0632(6) -0.0089(5) 0.0423(6) -0.0008(5)
W12 0.0621(6) 0.0633(6) 0.0577(6) 0.0017(5) 0.0308(6) 0.0195(5)
W13 0.0509(6) 0.0621(6) 0.0461(5) -0.0024(5) 0.0235(5) 0.0036(5)
W14 0.0556(6) 0.0654(6) 0.0579(6) -0.0100(5) 0.0372(5) -0.0126(5)
W15 0.0613(6) 0.0591(6) 0.0528(6) 0.0001(5) 0.0396(5) -0.0045(5)
W16 0.0561(6) 0.0549(5) 0.0418(5) -0.0044(4) 0.0284(5) 0.0003(4)
W17 0.0629(6) 0.0466(5) 0.0564(6) -0.0036(4) 0.0343(5) -0.0067(5)
W18 0.0709(7) 0.0501(5) 0.0544(6) 0.0080(5) 0.0354(5) 0.0017(5)
Mo1 0.0650(13) 0.0504(11) 0.0434(11) -0.0064(9) 0.0315(11) -0.0030(10)
Mo2 0.0672(13) 0.0497(11) 0.0499(12) -0.0057(9) 0.0380(11) -0.0024(10)
Mo3 0.0549(13) 0.0482(11) 0.0775(15) 0.0026(11) 0.0366(12) 0.0064(10)
Mo4 0.0566(12) 0.0464(11) 0.0555(12) -0.0007(9) 0.0337(11) 0.0042(9)
Mo5A 0.0455(17) 0.0384(15) 0.0454(17) -0.0002(15) 0.0175(14) 0.0010(15)
Mo5B 0.048(4) 0.080(6) 0.049(4) -0.005(5) 0.023(4) -0.014(5)
Mo6A 0.055(2) 0.045(2) 0.050(2) -0.003(2) 0.037(2) -0.001(2)
Mo6B 0.047(2) 0.058(3) 0.046(2) -0.004(2) 0.032(2) 0.001(2)
As1 0.0488(13) 0.0392(11) 0.0485(13) 0.0025(10) 0.0283(11) 0.0047(10)
As2 0.0426(12) 0.0447(12) 0.0390(11) -0.0011(9) 0.0243(10) -0.0040(9)
S1 0.055(4) 0.062(4) 0.059(4) -0.003(3) 0.032(3) -0.004(3)
S2 0.058(4) 0.051(3) 0.071(4) 0.001(3) 0.035(3) 0.001(3)
S3 0.055(3) 0.049(3) 0.050(3) 0.002(3) 0.028(3) 0.003(3)
S4 0.075(4) 0.052(3) 0.059(4) 0.000(3) 0.045(3) -0.006(3)
S5 0.045(3) 0.062(4) 0.049(3) 0.004(3) 0.019(3) 0.001(3)
S6 0.054(4) 0.075(4) 0.043(3) -0.007(3) 0.029(3) -0.004(3)
Cs1 0.074 0.106 0.087 -0.009 0.022 0.012
Cs2 0.113 0.134 0.066 -0.020 0.054 0.001
Cs3 0.063 0.073 0.062 0.013 0.043 0.011
Cs4 0.102 0.077 0.069 -0.018 0.001 0.030
Cs5 0.119 0.059 0.089 0.012 0.045 -0.020
Cs6 0.116 0.062 0.139 -0.029 0.092 -0.029
Cs7 0.130 0.211 0.339 -0.090 0.156 -0.018
Cs8 0.248 0.162 0.148 0.053 0.138 0.061
Cs9 0.097 0.126 0.048 0.007 0.035 -0.050
Cs10 0.064 0.172 0.090 0.057 0.027 0.001
O1 0.089(13) 0.088(12) 0.058(11) -0.023(9) 0.035(10) -0.016(10)
O2 0.043(8) 0.065(10) 0.048(9) -0.006(7) 0.020(7) -0.008(7)
O3 0.104(14) 0.083(12) 0.087(13) -0.023(10) 0.067(12) -0.023(10)
O4 0.071(11) 0.064(10) 0.056(10) -0.006(8) 0.024(9) 0.007(8)
O5 0.053(9) 0.058(9) 0.046(9) -0.005(7) 0.022(8) 0.007(7)
O6 0.044(8) 0.047(8) 0.040(8) -0.008(6) 0.024(7) 0.000(6)
O7 0.103(13) 0.065(11) 0.071(11) 0.007(9) 0.055(11) -0.006(9)
O8 0.050(9) 0.051(9) 0.061(10) 0.010(7) 0.026(8) -0.007(7)
O9 0.065(10) 0.062(10) 0.074(11) 0.000(9) 0.039(9) -0.007(8)
O10 0.095(13) 0.055(10) 0.110(15) -0.007(10) 0.074(12) 0.000(9)
O11 0.030(7) 0.043(8) 0.041(8) 0.002(6) 0.013(6) -0.001(6)
O12 0.109(15) 0.109(15) 0.059(11) -0.036(11) 0.044(11) -0.020(12)
O13 0.090(13) 0.086(12) 0.097(13) -0.038(10) 0.074(12) -0.014(10)
O14 0.116(15) 0.066(11) 0.090(13) -0.005(10) 0.072(13) 0.011(10)
O15 0.084(11) 0.061(10) 0.059(10) -0.018(8) 0.048(9) -0.017(8)
O16 0.073(12) 0.061(11) 0.117(16) 0.024(10) 0.050(12) 0.026(9)
O17 0.048(9) 0.068(10) 0.078(12) -0.002(9) 0.027(9) -0.009(8)
O18 0.057(10) 0.042(8) 0.064(10) -0.009(7) 0.022(9) -0.010(7)
O19 0.060(9) 0.051(9) 0.070(10) -0.004(8) 0.045(9) 0.013(7)
O20 0.146(17) 0.063(11) 0.077(13) 0.026(10) 0.064(13) 0.023(11)
O21 0.065(10) 0.032(7) 0.051(9) -0.003(7) 0.024(8) 0.000(7)
O22 0.068(10) 0.054(9) 0.068(10) 0.015(8) 0.053(9) 0.012(8)
O23 0.054(10) 0.076(11) 0.077(11) -0.009(9) 0.037(9) 0.007(8)
O24 0.052(9) 0.041(8) 0.034(7) 0.001(6) 0.017(7) -0.007(6)
O25 0.039(8) 0.049(8) 0.040(8) -0.005(7) 0.012(7) -0.004(6)
O26 0.043(9) 0.072(10) 0.070(11) 0.001(9) 0.022(8) 0.006(8)
O27 0.040(8) 0.055(8) 0.049(8) -0.012(7) 0.026(7) -0.010(7)
O28 0.058(9) 0.059(9) 0.050(9) -0.005(7) 0.036(8) 0.008(7)
O29 0.066(10) 0.053(9) 0.060(10) -0.008(8) 0.038(9) -0.010(8)
O30 0.101(13) 0.074(11) 0.078(11) 0.012(9) 0.070(11) -0.008(9)
O31 0.068(10) 0.048(8) 0.047(9) -0.008(7) 0.034(8) -0.009(7)
O32 0.056(10) 0.063(10) 0.080(11) 0.000(8) 0.045(9) 0.003(8)
O33 0.106(15) 0.087(13) 0.144(18) 0.001(13) 0.097(15) -0.004(11)
O34 0.091(12) 0.082(12) 0.072(11) -0.008(9) 0.056(11) 0.029(10)
O35 0.054(9) 0.068(10) 0.058(10) -0.018(8) 0.035(8) 0.000(8)
O36 0.078(11) 0.104(12) 0.048(9) 0.029(9) 0.052(9) 0.042(9)
O37 0.108(14) 0.053(9) 0.096(13) 0.016(9) 0.079(12) 0.010(9)
O38 0.078(11) 0.064(10) 0.061(10) 0.003(8) 0.045(9) 0.016(8)
O39 0.063(9) 0.056(9) 0.032(7) -0.009(6) 0.033(7) 0.004(7)
O40 0.082(13) 0.163(19) 0.105(15) -0.040(14) 0.072(13) -0.017(13)
O41 0.038(9) 0.097(12) 0.062(10) -0.037(9) 0.023(8) -0.027(8)
O42 0.070(10) 0.078(11) 0.042(9) -0.005(8) 0.035(8) -0.001(8)
O43 0.048(9) 0.086(11) 0.065(10) -0.001(9) 0.038(8) 0.036(8)
O44 0.042(8) 0.057(8) 0.033(7) -0.005(6) 0.021(7) -0.008(7)
O45 0.122(16) 0.072(12) 0.100(15) -0.008(11) 0.062(13) 0.023(11)
O46 0.047(9) 0.093(12) 0.071(11) 0.004(9) 0.032(9) 0.026(9)
O47 0.071(10) 0.044(8) 0.049(9) 0.010(7) 0.028(8) 0.019(7)
O48 0.038(8) 0.050(8) 0.066(10) -0.013(7) 0.027(8) -0.009(7)
O49 0.072(11) 0.090(12) 0.028(8) 0.002(8) 0.018(8) 0.006(9)
O50 0.065(10) 0.051(9) 0.054(9) 0.002(7) 0.039(8) 0.006(7)
O51 0.066(10) 0.063(10) 0.053(9) 0.003(8) 0.034(9) 0.003(8)
O52 0.043(8) 0.065(9) 0.038(8) 0.013(7) 0.012(7) -0.007(7)
O53 0.064(10) 0.067(10) 0.071(11) -0.033(9) 0.028(9) -0.052(8)
O54 0.063(10) 0.051(8) 0.051(9) 0.001(7) 0.035(8) 0.012(7)
O55 0.068(11) 0.085(12) 0.088(13) -0.026(10) 0.059(10) -0.017(9)
O56 0.075(12) 0.104(13) 0.054(10) 0.004(9) 0.036(10) -0.011(10)
O57 0.043(9) 0.056(9) 0.077(11) -0.014(8) 0.033(8) -0.007(7)
O58 0.064(9) 0.063(9) 0.041(8) -0.003(7) 0.039(8) 0.004(7)
O59 0.058(10) 0.062(10) 0.060(10) 0.024(8) 0.024(9) 0.011(8)
O60 0.061(9) 0.061(9) 0.077(11) 0.009(8) 0.057(9) 0.015(8)
O61 0.064(9) 0.051(8) 0.052(9) -0.002(7) 0.038(8) -0.012(7)
O62 0.072(11) 0.073(11) 0.081(12) -0.004(10) 0.036(10) -0.032(9)
O63 0.074(10) 0.049(9) 0.052(9) 0.000(7) 0.042(9) -0.004(7)
O64 0.079(11) 0.048(9) 0.055(9) -0.011(7) 0.036(9) 0.002(8)
O65 0.127(16) 0.061(11) 0.094(14) 0.018(10) 0.070(13) 0.000(10)
O66 0.078(10) 0.062(9) 0.048(8) 0.002(7) 0.054(9) 0.002(8)
O67 0.068(10) 0.066(10) 0.052(9) 0.008(8) 0.031(9) 0.011(8)
O68 0.086(12) 0.057(10) 0.073(11) 0.004(8) 0.044(10) 0.005(9)
O69 0.084(13) 0.065(11) 0.072(12) 0.013(9) 0.018(10) 0.003(10)
O70 0.042(8) 0.069(10) 0.051(9) -0.002(8) 0.025(8) -0.011(7)
O71 0.050(9) 0.076(10) 0.058(10) -0.012(8) 0.034(8) -0.002(8)
O72 0.062(10) 0.055(9) 0.069(11) 0.004(8) 0.036(9) -0.020(8)
O73 0.114(15) 0.025(8) 0.085(13) 0.015(8) 0.033(12) 0.020(9)
O74 0.079(12) 0.086(12) 0.070(11) -0.002(10) 0.041(10) 0.018(10)
O75 0.078(12) 0.097(13) 0.089(13) 0.001(11) 0.052(11) 0.009(10)
O76 0.070(11) 0.090(12) 0.079(12) 0.008(10) 0.042(10) 0.013(10)
O77 0.083(13) 0.103(14) 0.080(13) -0.020(11) 0.041(11) -0.006(11)
O78 0.20(3) 0.116(17) 0.083(15) -0.009(13) 0.053(17) 0.079(17)
O1W 0.080(16) 0.064(14) 0.045(13) 0.000 0.022(12) 0.000
O2W 0.32(3) 0.083(14) 0.061(12) 0.021(11) 0.066(18) 0.116(18)
O3W 0.26(2) 0.22(2) 0.27(3) 0.057(19) 0.22(2) 0.144(19)
O4W 0.092(18) 0.22(3) 0.23(3) -0.04(3) 0.08(2) 0.025(18)
O5W 0.26(2) 0.22(2) 0.27(3) 0.057(19) 0.22(2) 0.144(19)

loop_
_atom_type_symbol
_atom_type_description
_atom_type_scat_dispersion_real
_atom_type_scat_dispersion_imag
_atom_type_scat_source
O O 0.0106 0.0060 'International Tables Vol C Tables 4.2.6.8 and 6.1.1.4'
S S 0.1246 0.1234 'International Tables Vol C Tables 4.2.6.8 and 6.1.1.4'
As As 0.0499 2.0058 'International Tables Vol C Tables 4.2.6.8 and 6.1.1.4'
Mo Mo -1.6832 0.6857 'International Tables Vol C Tables 4.2.6.8 and 6.1.1.4'
W W -0.8490 6.8722 'International Tables Vol C Tables 4.2.6.8 and 6.1.1.4'
Cs Cs -0.3680 2.1192 'International Tables Vol C Tables 4.2.6.8 and 6.1.1.4'
Li Li -0.0003 0.0001 'International Tables Vol C Tables 4.2.6.8 and 6.1.1.4'
H H 0.0000 0.0000 'International Tables Vol C Tables 4.2.6.8 and 6.1.1.4'

loop_
_geom_angle_atom_site_label_1
_geom_angle_atom_site_label_2
_geom_angle_atom_site_label_3
_geom_angle
_geom_angle_site_symmetry_1
_geom_angle_site_symmetry_3
O1 W1 O2 100.0(7) . .
O1 W1 O4 102.3(7) . .
O2 W1 O4 89.2(6) . .
O1 W1 O5 99.1(7) . .
O2 W1 O5 88.7(6) . .
O4 W1 O5 158.5(6) . .
O1 W1 O3 101.8(8) . .
O2 W1 O3 158.1(6) . .
O4 W1 O3 83.7(7) . .
O5 W1 O3 90.4(6) . .
O1 W1 O6 170.9(7) . .
O2 W1 O6 73.4(5) . .
O4 W1 O6 84.1(5) . .
O5 W1 O6 74.8(5) . .
O3 W1 O6 85.2(6) . .
O1 W1 Cs1 82.8(6) . .
O2 W1 Cs1 50.5(4) . .
O4 W1 Cs1 47.6(5) . .
O5 W1 Cs1 138.3(4) . .
O3 W1 Cs1 130.2(5) . .
O6 W1 Cs1 97.2(3) . .
O1 W1 Cs10 57.5(6) . 6_566
O2 W1 Cs10 130.2(4) . 6_566
O4 W1 Cs10 59.1(5) . 6_566
O5 W1 Cs10 134.8(4) . 6_566
O3 W1 Cs10 62.2(5) . 6_566
O6 W1 Cs10 131.5(3) . 6_566
Cs1 W1 Cs10 81.09(7) . 6_566
O1 W1 Cs8 83.0(6) . 6_566
O2 W1 Cs8 134.6(5) . 6_566
O4 W1 Cs8 134.9(5) . 6_566
O5 W1 Cs8 46.6(4) . 6_566
O3 W1 Cs8 51.7(6) . 6_566
O6 W1 Cs8 97.1(4) . 6_566
Cs1 W1 Cs8 165.69(18) . 6_566
Cs10 W1 Cs8 89.74(17) 6_566 6_566
O7 W2 O9 100.0(8) . .
O7 W2 O10 100.6(8) . .
O9 W2 O10 159.4(7) . .
O7 W2 O4 101.0(7) . .
O9 W2 O4 90.1(7) . .
O10 W2 O4 85.3(7) . .
O7 W2 O8 100.1(7) . .
O9 W2 O8 90.7(7) . .
O10 W2 O8 86.4(7) . .
O4 W2 O8 158.3(6) . .
O7 W2 O11 171.8(6) . .
O9 W2 O11 74.2(5) . .
O10 W2 O11 85.4(6) . .
O4 W2 O11 85.0(5) . .
O8 W2 O11 74.5(5) . .
O7 W2 Cs1 81.0(6) . .
O9 W2 Cs1 46.9(5) . .
O10 W2 Cs1 136.8(5) . .
O4 W2 Cs1 52.6(5) . .
O8 W2 Cs1 136.3(5) . .
O11 W2 Cs1 98.6(3) . .
O7 W2 Cs10 50.7(6) . 6_566
O9 W2 Cs10 130.7(5) . 6_566
O10 W2 Cs10 64.5(6) . 6_566
O4 W2 Cs10 64.5(5) . 6_566
O8 W2 Cs10 128.4(5) . 6_566
O11 W2 Cs10 137.6(3) . 6_566
Cs1 W2 Cs10 86.02(7) . 6_566
O12 W3 O13 100.2(8) . .
O12 W3 O14 99.6(8) . .
O13 W3 O14 89.5(8) . .
O12 W3 O3 101.8(8) . .
O13 W3 O3 89.3(8) . .
O14 W3 O3 158.5(7) . .
O12 W3 O10 102.3(8) . .
O13 W3 O10 157.5(7) . .
O14 W3 O10 86.9(8) . .
O3 W3 O10 86.1(7) . .
O12 W3 O15 171.1(8) . .
O13 W3 O15 74.5(6) . .
O14 W3 O15 73.5(6) . .
O3 W3 O15 85.5(6) . .
O10 W3 O15 83.2(6) . .
O12 W3 Cs10 56.0(7) . 6_566
O13 W3 Cs10 135.1(6) . 6_566
O14 W3 Cs10 128.5(6) . 6_566
O3 W3 Cs10 64.0(5) . 6_566
O10 W3 Cs10 60.8(5) . 6_566
O15 W3 Cs10 132.8(4) . 6_566
O12 W3 Cs8 84.0(7) . 6_566
O13 W3 Cs8 46.7(6) . 6_566
O14 W3 Cs8 135.5(6) . 6_566
O3 W3 Cs8 50.4(6) . 6_566
O10 W3 Cs8 136.1(6) . 6_566
O15 W3 Cs8 97.0(4) . 6_566
Cs10 W3 Cs8 90.3(2) 6_566 6_566
O16 W4 O17 102.2(8) . .
O16 W4 O18 100.5(7) . .
O17 W4 O18 89.2(7) . .
O16 W4 O19 101.7(7) . .
O17 W4 O19 91.9(7) . .
O18 W4 O19 157.1(6) . .
O16 W4 O14 97.0(8) . .
O17 W4 O14 160.8(7) . .
O18 W4 O14 85.6(7) . .
O19 W4 O14 85.9(7) . .
O16 W4 O15 168.0(7) . .
O17 W4 O15 88.9(6) . .
O18 W4 O15 84.0(6) . .
O19 W4 O15 73.1(5) . .
O14 W4 O15 72.2(6) . .
O16 W4 Cs6 51.0(6) . 2_564
O17 W4 Cs6 104.2(5) . 2_564
O18 W4 Cs6 49.9(4) . 2_564
O19 W4 Cs6 150.3(4) . 2_564
O14 W4 Cs6 86.5(5) . 2_564
O15 W4 Cs6 130.9(4) . 2_564
O20 W5 O21 102.8(8) . .
O20 W5 O18 99.6(8) . .
O21 W5 O18 89.5(6) . .
O20 W5 O22 100.6(8) . .
O21 W5 O22 91.1(6) . .
O18 W5 O22 159.1(6) . .
O20 W5 O8 95.7(8) . .
O21 W5 O8 161.2(6) . .
O18 W5 O8 83.9(6) . .
O22 W5 O8 88.9(6) . .
O20 W5 O11 168.4(8) . .
O21 W5 O11 87.4(5) . .
O18 W5 O11 85.9(5) . .
O22 W5 O11 73.3(5) . .
O8 W5 O11 74.5(5) . .
O20 W5 Cs6 47.3(7) . 2_564
O21 W5 Cs6 107.3(4) . 2_564
O18 W5 Cs6 53.2(4) . 2_564
O22 W5 Cs6 145.2(4) . 2_564
O8 W5 Cs6 82.8(4) . 2_564
O11 W5 Cs6 135.1(3) . 2_564
O23 W6 O24 102.9(7) . .
O23 W6 O25 100.7(7) . .
O24 W6 O25 90.3(5) . .
O23 W6 O22 99.9(7) . .
O24 W6 O22 92.7(6) . .
O25 W6 O22 158.0(6) . .
O23 W6 O9 95.5(7) . .
O24 W6 O9 161.5(6) . .
O25 W6 O9 84.8(6) . .
O22 W6 O9 85.6(6) . .
O23 W6 O11 166.7(6) . .
O24 W6 O11 89.1(5) . .
O25 W6 O11 84.9(5) . .
O22 W6 O11 73.4(5) . .
O9 W6 O11 72.8(5) . .
O23 W6 Cs1 77.7(5) . .
O24 W6 Cs1 136.7(4) . .
O25 W6 Cs1 48.3(4) . .
O22 W6 Cs1 130.3(4) . .
O9 W6 Cs1 46.2(4) . .
O11 W6 Cs1 97.7(3) . .
O26 W7 O27 103.8(7) . .
O26 W7 O25 99.3(7) . .
O27 W7 O25 88.8(6) . .
O26 W7 O28 101.9(7) . .
O27 W7 O28 91.6(6) . .
O25 W7 O28 158.0(5) . .
O26 W7 O2 95.7(6) . .
O27 W7 O2 160.2(6) . .
O25 W7 O2 84.7(6) . .
O28 W7 O2 87.5(6) . .
O26 W7 O6 168.3(6) . .
O27 W7 O6 87.3(5) . .
O25 W7 O6 84.5(5) . .
O28 W7 O6 73.6(5) . .
O2 W7 O6 73.6(5) . .
O26 W7 Cs1 79.3(5) . .
O27 W7 Cs1 131.3(4) . .
O25 W7 Cs1 43.7(4) . .
O28 W7 Cs1 136.0(4) . .
O2 W7 Cs1 49.1(4) . .
O6 W7 Cs1 96.3(3) . .
O30 W8 O29 101.3(7) . .
O30 W8 O31 101.2(7) . .
O29 W8 O31 90.1(6) . .
O30 W8 O28 99.1(7) . .
O29 W8 O28 92.5(6) . .
O31 W8 O28 158.6(6) . .
O30 W8 O5 94.2(7) . .
O29 W8 O5 164.3(6) . .
O31 W8 O5 84.9(6) . .
O28 W8 O5 87.0(6) . .
O30 W8 O6 166.8(6) . .
O29 W8 O6 90.1(5) . .
O31 W8 O6 85.1(5) . .
O28 W8 O6 73.7(5) . .
O5 W8 O6 74.7(5) . .
O30 W8 Cs9 46.0(6) . .
O29 W8 Cs9 146.6(4) . .
O31 W8 Cs9 90.7(4) . .
O28 W8 Cs9 98.6(4) . .
O5 W8 Cs9 48.5(4) . .
O6 W8 Cs9 123.2(3) . .
O30 W8 Cs8 76.5(6) . 6_566
O29 W8 Cs8 132.2(5) . 6_566
O31 W8 Cs8 45.6(5) . 6_566
O28 W8 Cs8 135.4(5) . 6_566
O5 W8 Cs8 49.9(4) . 6_566
O6 W8 Cs8 100.7(3) . 6_566
Cs9 W8 Cs8 46.6(2) . 6_566
O33 W9 O32 104.1(8) . .
O33 W9 O31 101.6(8) . .
O32 W9 O31 89.4(6) . .
O33 W9 O19 99.1(8) . .
O32 W9 O19 92.9(6) . .
O31 W9 O19 158.0(6) . .
O33 W9 O13 96.5(8) . .
O32 W9 O13 159.4(6) . .
O31 W9 O13 85.5(6) . .
O19 W9 O13 84.7(7) . .
O33 W9 O15 166.6(7) . .
O32 W9 O15 87.3(6) . .
O31 W9 O15 85.4(6) . .
O19 W9 O15 72.8(6) . .
O13 W9 O15 72.4(6) . .
O33 W9 Cs8 76.9(7) . 6_566
O32 W9 Cs8 132.6(5) . 6_566
O31 W9 Cs8 45.8(4) . 6_566
O19 W9 Cs8 134.2(5) . 6_566
O13 W9 Cs8 51.4(6) . 6_566
O15 W9 Cs8 100.8(4) . 6_566
O34 W10 O36 101.6(7) . .
O34 W10 O35 101.7(7) . .
O36 W10 O35 88.5(7) . .
O34 W10 O37 100.7(8) . .
O36 W10 O37 90.7(7) . .
O35 W10 O37 157.3(6) . .
O34 W10 O38 101.6(7) . .
O36 W10 O38 156.7(6) . .
O35 W10 O38 84.4(7) . .
O37 W10 O38 87.4(7) . .
O34 W10 O39 171.6(7) . .
O36 W10 O39 73.6(5) . .
O35 W10 O39 85.3(5) . .
O37 W10 O39 72.7(6) . .
O38 W10 O39 83.6(5) . .
O34 W10 Cs9 55.2(6) . 6_565
O36 W10 Cs9 130.3(4) . 6_565
O35 W10 Cs9 60.3(4) . 6_565
O37 W10 Cs9 133.0(5) . 6_565
O38 W10 Cs9 63.6(4) . 6_565
O39 W10 Cs9 133.2(3) . 6_565
O34 W10 Cs2 82.9(6) . 5_564
O36 W10 Cs2 48.7(5) . 5_564
O35 W10 Cs2 49.2(5) . 5_564
O37 W10 Cs2 138.5(5) . 5_564
O38 W10 Cs2 132.8(5) . 5_564
O39 W10 Cs2 98.5(3) . 5_564
Cs9 W10 Cs2 82.93(7) 6_565 5_564
O40 W11 O42 99.7(9) . .
O40 W11 O41 99.4(8) . .
O42 W11 O41 92.0(7) . .
O40 W11 O43 103.7(8) . .
O42 W11 O43 156.3(6) . .
O41 W11 O43 87.7(7) . .
O40 W11 O35 101.9(8) . .
O42 W11 O35 88.7(6) . .
O41 W11 O35 158.2(6) . .
O43 W11 O35 83.0(7) . .
O40 W11 O44 170.1(8) . .
O42 W11 O44 73.5(5) . .
O41 W11 O44 74.0(5) . .
O43 W11 O44 83.6(5) . .
O35 W11 O44 85.4(5) . .
O40 W11 Cs9 54.8(7) . 6_565
O42 W11 Cs9 130.0(4) . 6_565
O41 W11 Cs9 130.6(5) . 6_565
O43 W11 Cs9 64.1(4) . 6_565
O35 W11 Cs9 61.6(4) . 6_565
O44 W11 Cs9 135.1(3) . 6_565
O40 W11 Cs2 81.0(7) . 5_564
O42 W11 Cs2 46.8(4) . 5_564
O41 W11 Cs2 137.3(5) . 5_564
O43 W11 Cs2 134.0(5) . 5_564
O35 W11 Cs2 51.8(5) . 5_564
O44 W11 Cs2 98.8(3) . 5_564
Cs9 W11 Cs2 84.50(6) 6_565 5_564
O40 W11 Cs7 83.4(7) . .
O42 W11 Cs7 136.0(5) . .
O41 W11 Cs7 44.8(5) . .
O43 W11 Cs7 51.8(5) . .
O35 W11 Cs7 134.0(5) . .
O44 W11 Cs7 96.4(3) . .
Cs9 W11 Cs7 87.59(18) 6_565 .
Cs2 W11 Cs7 164.34(19) 5_564 .
O45 W12 O47 100.8(8) . .
O45 W12 O43 102.7(8) . .
O47 W12 O43 156.5(5) . .
O45 W12 O38 103.0(8) . .
O47 W12 O38 88.6(6) . .
O43 W12 O38 85.0(7) . .
O45 W12 O46 98.4(7) . .
O47 W12 O46 87.4(7) . .
O43 W12 O46 90.4(7) . .
O38 W12 O46 158.6(6) . .
O45 W12 O48 170.6(8) . .
O47 W12 O48 73.1(5) . .
O43 W12 O48 83.7(5) . .
O38 W12 O48 84.3(5) . .
O46 W12 O48 74.5(5) . .
O45 W12 Cs9 56.5(7) . 6_565
O47 W12 Cs9 133.4(4) . 6_565
O43 W12 Cs9 62.0(4) . 6_565
O38 W12 Cs9 62.8(5) . 6_565
O46 W12 Cs9 132.1(5) . 6_565
O48 W12 Cs9 132.9(4) . 6_565
O45 W12 Cs7 82.0(7) . .
O47 W12 Cs7 133.6(5) . .
O43 W12 Cs7 52.2(5) . .
O38 W12 Cs7 136.4(5) . .
O46 W12 Cs7 46.9(5) . .
O48 W12 Cs7 97.0(3) . .
Cs9 W12 Cs7 86.9(2) 6_565 .
O49 W13 O50 104.2(7) . .
O49 W13 O52 97.9(7) . .
O50 W13 O52 93.3(6) . .
O49 W13 O51 100.7(7) . .
O50 W13 O51 90.8(6) . .
O52 W13 O51 159.3(6) . .
O49 W13 O46 92.9(7) . .
O50 W13 O46 162.9(6) . .
O52 W13 O46 84.5(7) . .
O51 W13 O46 85.7(7) . .
O49 W13 O48 165.4(6) . .
O50 W13 O48 88.6(5) . .
O52 W13 O48 73.9(5) . .
O51 W13 O48 85.9(6) . .
O46 W13 O48 74.5(6) . .
O49 W13 Cs10 47.7(6) . 4_554
O50 W13 Cs10 148.1(4) . 4_554
O52 W13 Cs10 104.2(4) . 4_554
O51 W13 Cs10 82.2(4) . 4_554
O46 W13 Cs10 47.8(4) . 4_554
O48 W13 Cs10 121.6(3) . 4_554
O49 W13 Cs7 75.5(6) . .
O50 W13 Cs7 133.3(5) . .
O52 W13 Cs7 133.4(5) . .
O51 W13 Cs7 45.4(5) . .
O46 W13 Cs7 50.7(5) . .
O48 W13 Cs7 101.0(4) . .
Cs10 W13 Cs7 38.4(3) 4_554 .
O53 W14 O54 102.1(7) . .
O53 W14 O51 100.2(7) . .
O54 W14 O51 90.9(6) . .
O53 W14 O55 100.6(7) . .
O54 W14 O55 93.4(6) . .
O51 W14 O55 157.4(6) . .
O53 W14 O41 94.8(7) . .
O54 W14 O41 162.8(6) . .
O51 W14 O41 82.9(7) . .
O55 W14 O41 86.6(6) . .
O53 W14 O44 166.2(6) . .
O54 W14 O44 90.2(6) . .
O51 W14 O44 85.8(5) . .
O55 W14 O44 72.0(5) . .
O41 W14 O44 73.5(5) . .
O53 W14 Cs7 75.8(6) . .
O54 W14 Cs7 132.3(5) . .
O51 W14 Cs7 44.8(5) . .
O55 W14 Cs7 134.2(5) . .
O41 W14 Cs7 49.2(5) . .
O44 W14 Cs7 100.8(4) . .
O56 W15 O57 100.7(8) . .
O56 W15 O58 101.4(7) . .
O57 W15 O58 90.2(6) . .
O56 W15 O55 99.0(8) . .
O57 W15 O55 93.8(6) . .
O58 W15 O55 158.1(7) . .
O56 W15 O42 97.2(7) . .
O57 W15 O42 161.9(6) . .
O58 W15 O42 83.8(6) . .
O55 W15 O42 85.8(6) . .
O56 W15 O44 166.9(6) . .
O57 W15 O44 89.9(6) . .
O58 W15 O44 85.9(5) . .
O55 W15 O44 72.5(6) . .
O42 W15 O44 72.7(5) . .
O56 W15 Cs2 79.7(6) . 5_564
O57 W15 Cs2 135.4(4) . 5_564
O58 W15 Cs2 47.2(4) . 5_564
O55 W15 Cs2 130.4(4) . 5_564
O42 W15 Cs2 46.1(4) . 5_564
O44 W15 Cs2 98.0(3) . 5_564
O59 W16 O60 101.9(7) . .
O59 W16 O58 101.4(6) . .
O60 W16 O58 89.7(6) . .
O59 W16 O61 100.3(6) . .
O60 W16 O61 92.9(6) . .
O58 W16 O61 157.1(6) . .
O59 W16 O36 97.4(7) . .
O60 W16 O36 160.4(6) . .
O58 W16 O36 83.1(6) . .
O61 W16 O36 87.0(6) . .
O59 W16 O39 167.0(6) . .
O60 W16 O39 89.9(5) . .
O58 W16 O39 84.1(5) . .
O61 W16 O39 73.2(5) . .
O36 W16 O39 71.3(5) . .
O59 W16 Cs2 80.0(5) . 5_564
O60 W16 Cs2 133.1(4) . 5_564
O58 W16 Cs2 45.2(4) . 5_564
O61 W16 Cs2 133.4(4) . 5_564
O36 W16 Cs2 47.5(4) . 5_564
O39 W16 Cs2 96.1(3) . 5_564
O62 W17 O63 100.6(7) . .
O62 W17 O61 100.5(7) . .
O63 W17 O61 93.3(6) . .
O62 W17 O64 100.4(7) . .
O63 W17 O64 89.2(6) . .
O61 W17 O64 158.1(6) . .
O62 W17 O37 98.2(8) . .
O63 W17 O37 160.8(6) . .
O61 W17 O37 86.8(6) . .
O64 W17 O37 83.7(7) . .
O62 W17 O39 169.5(7) . .
O63 W17 O39 89.4(5) . .
O61 W17 O39 75.3(5) . .
O64 W17 O39 83.0(6) . .
O37 W17 O39 72.1(5) . .
O62 W17 Cs5 48.1(5) . 1_545
O63 W17 Cs5 104.4(4) . 1_545
O61 W17 Cs5 145.9(4) . 1_545
O64 W17 Cs5 52.9(4) . 1_545
O37 W17 Cs5 85.5(4) . 1_545
O39 W17 Cs5 132.7(3) . 1_545
O65 W18 O66 101.1(7) . .
O65 W18 O64 102.7(8) . .
O66 W18 O64 88.9(6) . .
O65 W18 O52 99.4(7) . .
O66 W18 O52 94.4(6) . .
O64 W18 O52 156.6(6) . .
O65 W18 O47 98.4(8) . .
O66 W18 O47 160.4(6) . .
O64 W18 O47 85.0(6) . .
O52 W18 O47 84.2(6) . .
O65 W18 O48 168.4(7) . .
O66 W18 O48 88.5(5) . .
O64 W18 O48 83.7(6) . .
O52 W18 O48 73.2(5) . .
O47 W18 O48 72.3(5) . .
O65 W18 Cs5 52.0(6) . 1_545
O66 W18 Cs5 103.3(4) . 1_545
O64 W18 Cs5 51.0(5) . 1_545
O52 W18 Cs5 148.5(4) . 1_545
O47 W18 Cs5 87.3(4) . 1_545
O48 W18 Cs5 132.2(3) . 1_545
O68 Mo1 O27 100.7(7) . .
O68 Mo1 O24 96.3(6) . .
O27 Mo1 O24 77.7(5) . .
O68 Mo1 S4 102.1(6) . .
O27 Mo1 S4 153.6(4) . .
O24 Mo1 S4 86.5(4) . .
O68 Mo1 S3 102.3(5) . .
O27 Mo1 S3 86.1(4) . .
O24 Mo1 S3 157.4(4) . .
S4 Mo1 S3 102.0(2) . .
O68 Mo1 Mo2 96.7(5) . .
O27 Mo1 Mo2 137.3(4) . .
O24 Mo1 Mo2 138.5(4) . .
S4 Mo1 Mo2 52.25(15) . .
S3 Mo1 Mo2 52.08(16) . .
O68 Mo1 Cs3 45.1(5) . 2_554
O27 Mo1 Cs3 95.4(4) . 2_554
O24 Mo1 Cs3 139.4(4) . 2_554
S4 Mo1 Cs3 110.17(16) . 2_554
S3 Mo1 Cs3 57.22(15) . 2_554
Mo2 Mo1 Cs3 70.53(6) . 2_554
O68 Mo1 Cs4 47.8(6) . .
O27 Mo1 Cs4 147.0(4) . .
O24 Mo1 Cs4 94.5(3) . .
S4 Mo1 Cs4 54.37(17) . .
S3 Mo1 Cs4 107.56(15) . .
Mo2 Mo1 Cs4 66.83(6) . .
Cs3 Mo1 Cs4 69.58(6) 2_554 .
O71 Mo2 O50 100.5(6) . .
O71 Mo2 O54 98.3(6) . .
O50 Mo2 O54 78.9(5) . .
O71 Mo2 S3 100.6(5) . .
O50 Mo2 S3 85.3(4) . .
O54 Mo2 S3 157.3(4) . .
O71 Mo2 S4 102.3(5) . .
O50 Mo2 S4 154.7(4) . .
O54 Mo2 S4 87.2(4) . .
S3 Mo2 S4 101.0(2) . .
O71 Mo2 Mo1 95.5(5) . .
O50 Mo2 Mo1 136.3(4) . .
O54 Mo2 Mo1 138.4(4) . .
S3 Mo2 Mo1 51.79(14) . .
S4 Mo2 Mo1 51.51(16) . .
O71 Mo2 Cs4 44.6(5) . .
O50 Mo2 Cs4 141.5(4) . .
O54 Mo2 Cs4 89.3(4) . .
S3 Mo2 Cs4 113.01(16) . .
S4 Mo2 Cs4 58.12(16) . .
Mo1 Mo2 Cs4 73.65(7) . .
O71 Mo2 Cs3 43.7(5) . 2_554
O50 Mo2 Cs3 94.9(4) . 2_554
O54 Mo2 Cs3 140.1(4) . 2_554
S3 Mo2 Cs3 56.88(15) . 2_554
S4 Mo2 Cs3 109.12(17) . 2_554
Mo1 Mo2 Cs3 69.92(6) . 2_554
Cs4 Mo2 Cs3 71.15(7) . 2_554
O67 Mo3 O29 101.4(7) . 2_554
O67 Mo3 O32 96.4(7) . 2_554
O29 Mo3 O32 79.0(6) 2_554 2_554
O67 Mo3 S1 100.3(5) . .
O29 Mo3 S1 85.8(4) 2_554 .
O32 Mo3 S1 159.3(5) 2_554 .
O67 Mo3 S2 103.6(5) . .
O29 Mo3 S2 152.1(5) 2_554 .
O32 Mo3 S2 85.9(4) 2_554 .
S1 Mo3 S2 101.8(2) . .
O67 Mo3 Mo4 96.1(5) . .
O29 Mo3 Mo4 136.8(4) 2_554 .
O32 Mo3 Mo4 137.8(4) 2_554 .
S1 Mo3 Mo4 52.16(16) . .
S2 Mo3 Mo4 52.02(15) . .
O67 Mo3 Cs3 42.5(5) . .
O29 Mo3 Cs3 94.6(4) 2_554 .
O32 Mo3 Cs3 136.7(4) 2_554 .
S1 Mo3 Cs3 57.96(17) . .
S2 Mo3 Cs3 112.35(17) . .
Mo4 Mo3 Cs3 72.78(7) . .
O67 Mo3 Cs4 47.5(5) . .
O29 Mo3 Cs4 146.2(4) 2_554 .
O32 Mo3 Cs4 90.5(4) 2_554 .
S1 Mo3 Cs4 109.72(17) . .
S2 Mo3 Cs4 56.12(18) . .
Mo4 Mo3 Cs4 69.46(7) . .
Cs3 Mo3 Cs4 71.23(7) . .
O70 Mo4 O60 103.0(7) . .
O70 Mo4 O57 97.1(6) . .
O60 Mo4 O57 80.1(5) . .
O70 Mo4 S2 101.3(5) . .
O60 Mo4 S2 152.4(4) . .
O57 Mo4 S2 84.2(4) . .
O70 Mo4 S1 100.9(5) . .
O60 Mo4 S1 86.8(4) . .
O57 Mo4 S1 159.7(5) . .
S2 Mo4 S1 101.2(2) . .
O70 Mo4 Mo3 94.8(5) . .
O60 Mo4 Mo3 137.3(4) . .
O57 Mo4 Mo3 136.1(4) . .
S2 Mo4 Mo3 51.96(16) . .
S1 Mo4 Mo3 51.59(16) . .
O70 Mo4 Cs4 44.4(5) . .
O60 Mo4 Cs4 144.1(4) . .
O57 Mo4 Cs4 88.7(4) . .
S2 Mo4 Cs4 57.09(17) . .
S1 Mo4 Cs4 110.76(17) . .
Mo3 Mo4 Cs4 71.23(7) . .
O70 Mo4 Cs3 45.9(4) . .
O60 Mo4 Cs3 98.4(4) . .
O57 Mo4 Cs3 142.1(5) . .
S2 Mo4 Cs3 107.82(18) . .
S1 Mo4 Cs3 55.00(17) . .
Mo3 Mo4 Cs3 67.37(7) . .
Cs4 Mo4 Cs3 70.32(7) . .
Mo5B Mo5A O69 178.2(8) . .
Mo5B Mo5A O17 83.1(7) . .
O69 Mo5A O17 96.9(8) . .
Mo5B Mo5A O21 84.4(6) . .
O69 Mo5A O21 97.4(7) . .
O17 Mo5A O21 79.1(6) . .
Mo5B Mo5A S5 78.3(6) . .
O69 Mo5A S5 102.1(7) . .
O17 Mo5A S5 157.3(5) . .
O21 Mo5A S5 86.2(4) . .
Mo5B Mo5A S5 79.0(6) . 2_554
O69 Mo5A S5 99.2(6) . 2_554
O17 Mo5A S5 88.0(4) . 2_554
O21 Mo5A S5 160.1(4) . 2_554
S5 Mo5A S5 100.9(2) . 2_554
Mo5B Mo5A O73 8.8(6) . .
O69 Mo5A O73 171.9(7) . .
O17 Mo5A O73 75.5(6) . .
O21 Mo5A O73 78.6(5) . .
S5 Mo5A O73 84.8(5) . .
S5 Mo5A O73 83.5(5) 2_554 .
Mo5B Mo5A Mo5A 88.7(5) . 2_554
O69 Mo5A Mo5A 90.2(6) . 2_554
O17 Mo5A Mo5A 140.2(4) . 2_554
O21 Mo5A Mo5A 138.8(4) . 2_554
S5 Mo5A Mo5A 52.67(17) . 2_554
S5 Mo5A Mo5A 52.17(18) 2_554 2_554
O73 Mo5A Mo5A 97.4(4) . 2_554
Mo5B Mo5A Mo5B 70.6(6) . 2_554
O69 Mo5A Mo5B 108.3(6) . 2_554
O17 Mo5A Mo5B 133.2(4) . 2_554
O21 Mo5A Mo5B 133.0(4) . 2_554
S5 Mo5A Mo5B 50.8(2) . 2_554
S5 Mo5A Mo5B 50.1(2) 2_554 2_554
O73 Mo5A Mo5B 79.3(4) . 2_554
Mo5A Mo5A Mo5B 18.10(16) 2_554 2_554
Mo5B Mo5A Cs5 132.1(6) . .
O69 Mo5A Cs5 48.7(7) . .
O17 Mo5A Cs5 138.9(4) . .
O21 Mo5A Cs5 83.7(4) . .
S5 Mo5A Cs5 54.69(16) . .
S5 Mo5A Cs5 115.65(18) 2_554 .
O73 Mo5A Cs5 136.7(5) . .
Mo5A Mo5A Cs5 71.30(9) 2_554 .
Mo5B Mo5A Cs5 84.75(17) 2_554 .
Mo5B Mo5A Cs5 132.5(6) . 2_554
O69 Mo5A Cs5 45.7(6) . 2_554
O17 Mo5A Cs5 86.7(4) . 2_554
O21 Mo5A Cs5 138.6(4) . 2_554
S5 Mo5A Cs5 115.43(17) . 2_554
S5 Mo5A Cs5 54.32(16) 2_554 2_554
O73 Mo5A Cs5 134.9(5) . 2_554
Mo5A Mo5A Cs5 70.59(9) 2_554 2_554
Mo5B Mo5A Cs5 83.90(16) 2_554 2_554
Cs5 Mo5A Cs5 81.99(9) . 2_554
Mo5A Mo5B O73 165.6(10) . .
Mo5A Mo5B O17 72.3(6) . .
O73 Mo5B O17 95.1(9) . .
Mo5A Mo5B O21 71.2(6) . .
O73 Mo5B O21 99.0(8) . .
O17 Mo5B O21 75.0(6) . .
Mo5A Mo5B S5 78.8(6) . .
O73 Mo5B S5 111.4(9) . .
O17 Mo5B S5 148.4(6) . .
O21 Mo5B S5 83.9(5) . .
Mo5A Mo5B S5 78.3(6) . 2_554
O73 Mo5B S5 108.6(8) . 2_554
O17 Mo5B S5 85.8(5) . 2_554
O21 Mo5B S5 147.6(5) . 2_554
S5 Mo5B S5 100.9(4) . 2_554
Mo5A Mo5B Mo5B 91.3(5) . 2_554
O73 Mo5B Mo5B 102.9(7) . 2_554
O17 Mo5B Mo5B 138.1(6) . 2_554
O21 Mo5B Mo5B 136.8(6) . 2_554
S5 Mo5B Mo5B 53.5(3) . 2_554
S5 Mo5B Mo5B 52.7(3) 2_554 2_554
Mo5A Mo5B Mo5A 73.2(5) . 2_554
O73 Mo5B Mo5A 121.0(8) . 2_554
O17 Mo5B Mo5A 128.4(5) . 2_554
O21 Mo5B Mo5A 126.5(5) . 2_554
S5 Mo5B Mo5A 50.7(2) . 2_554
S5 Mo5B Mo5A 50.2(2) 2_554 2_554
Mo5B Mo5B Mo5A 18.10(16) 2_554 2_554
Mo5A Mo5B Cs4 133.4(7) . 2_554
O73 Mo5B Cs4 51.6(8) . 2_554
O17 Mo5B Cs4 90.5(4) . 2_554
O21 Mo5B Cs4 146.5(5) . 2_554
S5 Mo5B Cs4 119.2(3) . 2_554
S5 Mo5B Cs4 57.0(2) 2_554 2_554
Mo5B Mo5B Cs4 72.8(2) 2_554 2_554
Mo5A Mo5B Cs4 86.19(16) 2_554 2_554
Mo5A Mo5B Cs4 133.0(7) . .
O73 Mo5B Cs4 56.4(8) . .
O17 Mo5B Cs4 147.9(5) . .
O21 Mo5B Cs4 93.8(4) . .
S5 Mo5B Cs4 55.1(2) . .
S5 Mo5B Cs4 115.3(3) 2_554 .
Mo5B Mo5B Cs4 69.3(2) 2_554 .
Mo5A Mo5B Cs4 82.58(17) 2_554 .
Cs4 Mo5B Cs4 82.66(17) 2_554 .
Mo6B Mo6A O78 170.3(9) . .
Mo6B Mo6A O63 82.3(5) . .
O78 Mo6A O63 103.7(8) . .
Mo6B Mo6A O66 82.8(5) . .
O78 Mo6A O66 105.6(9) . .
O63 Mo6A O66 80.4(6) . .
Mo6B Mo6A S6 78.1(4) . 2_554
O78 Mo6A S6 97.2(7) . 2_554
O63 Mo6A S6 157.8(5) . 2_554
O66 Mo6A S6 87.0(4) . 2_554
Mo6B Mo6A S6 75.4(4) . .
O78 Mo6A S6 97.4(8) . .
O63 Mo6A S6 84.5(5) . .
O66 Mo6A S6 154.9(5) . .
S6 Mo6A S6 100.3(2) 2_554 .
Mo6B Mo6A Mo6A 90.1(3) . 2_554
O78 Mo6A Mo6A 80.3(8) . 2_554
O63 Mo6A Mo6A 137.2(5) . 2_554
O66 Mo6A Mo6A 140.5(4) . 2_554
S6 Mo6A Mo6A 53.58(19) 2_554 2_554
S6 Mo6A Mo6A 52.96(19) . 2_554
Mo6B Mo6A Mo6B 70.7(3) . 2_554
O78 Mo6A Mo6B 99.8(8) . 2_554
O63 Mo6A Mo6B 131.4(4) . 2_554
O66 Mo6A Mo6B 132.3(4) . 2_554
S6 Mo6A Mo6B 49.84(17) 2_554 2_554
S6 Mo6A Mo6B 50.47(17) . 2_554
Mo6A Mo6A Mo6B 19.46(9) 2_554 2_554
Mo6B Mo6A Cs6 128.9(4) . .
O78 Mo6A Cs6 46.4(7) . .
O63 Mo6A Cs6 80.8(4) . .
O66 Mo6A Cs6 139.9(4) . .
S6 Mo6A Cs6 119.8(2) 2_554 .
S6 Mo6A Cs6 55.25(17) . .
Mo6A Mo6A Cs6 71.67(12) 2_554 .
Mo6B Mo6A Cs6 85.80(11) 2_554 .
Mo6B Mo6A Cs6 132.1(4) . 2_554
O78 Mo6A Cs6 45.9(7) . 2_554
O63 Mo6A Cs6 140.2(4) . 2_554
O66 Mo6A Cs6 84.7(4) . 2_554
S6 Mo6A Cs6 55.18(17) 2_554 2_554
S6 Mo6A Cs6 119.20(19) . 2_554
Mo6A Mo6A Cs6 71.58(12) 2_554 2_554
Mo6B Mo6A Cs6 84.89(11) 2_554 2_554
Cs6 Mo6A Cs6 87.66(10) . 2_554
Mo6A Mo6B O72 168.7(7) . .
Mo6A Mo6B O63 69.7(5) . .
O72 Mo6B O63 104.2(7) . .
Mo6A Mo6B O66 69.7(5) . .
O72 Mo6B O66 99.7(7) . .
O63 Mo6B O66 75.2(5) . .
Mo6A Mo6B S6 80.1(4) . .
O72 Mo6B S6 109.1(6) . .
O63 Mo6B S6 83.2(4) . .
O66 Mo6B S6 147.4(4) . .
Mo6A Mo6B S6 77.4(4) . 2_554
O72 Mo6B S6 106.3(6) . 2_554
O63 Mo6B S6 145.6(4) . 2_554
O66 Mo6B S6 84.2(4) . 2_554
S6 Mo6B S6 101.3(2) . 2_554
Mo6A Mo6B Mo6B 89.9(3) . 2_554
O72 Mo6B Mo6B 100.9(6) . 2_554
O63 Mo6B Mo6B 135.0(4) . 2_554
O66 Mo6B Mo6B 135.7(4) . 2_554
S6 Mo6B Mo6B 53.35(18) . 2_554
S6 Mo6B Mo6B 52.42(19) 2_554 2_554
Mo6A Mo6B Mo6A 70.5(4) . 2_554
O72 Mo6B Mo6A 120.3(6) . 2_554
O63 Mo6B Mo6A 122.6(4) . 2_554
O66 Mo6B Mo6A 124.9(4) . 2_554
S6 Mo6B Mo6A 50.53(18) . 2_554
S6 Mo6B Mo6A 50.86(18) 2_554 2_554
Mo6B Mo6B Mo6A 19.46(9) 2_554 2_554
Mo6A Mo6B Cs3 138.6(4) . 2_554
O72 Mo6B Cs3 44.7(6) . 2_554
O63 Mo6B Cs3 147.5(4) . 2_554
O66 Mo6B Cs3 98.1(4) . 2_554
S6 Mo6B Cs3 112.88(19) . 2_554
S6 Mo6B Cs3 61.72(18) 2_554 2_554
Mo6B Mo6B Cs3 71.26(10) 2_554 2_554
Mo6A Mo6B Cs3 87.63(11) 2_554 2_554
Mo6A Mo6B Cs3 140.8(4) . .
O72 Mo6B Cs3 48.6(5) . .
O63 Mo6B Cs3 101.5(4) . .
O66 Mo6B Cs3 147.1(4) . .
S6 Mo6B Cs3 60.73(18) . .
S6 Mo6B Cs3 110.52(19) 2_554 .
Mo6B Mo6B Cs3 69.28(10) 2_554 .
Mo6A Mo6B Cs3 85.03(10) 2_554 .
Cs3 Mo6B Cs3 66.80(9) 2_554 .
O6 As1 O15 97.0(7) . .
O6 As1 O11 96.4(6) . .
O15 As1 O11 96.9(6) . .
O48 As2 O39 95.5(6) . .
O48 As2 O44 96.8(6) . .
O39 As2 O44 97.2(6) . .
Mo3 S1 Mo4 76.25(19) . .
Mo3 S1 Cs2 113.0(2) . .
Mo4 S1 Cs2 109.9(2) . .
Mo3 S1 Cs3 88.0(2) . .
Mo4 S1 Cs3 91.96(19) . .
Cs2 S1 Cs3 152.32(19) . .
Mo3 S2 Mo4 76.02(19) . .
Mo3 S2 Cs4 91.0(2) . .
Mo4 S2 Cs4 89.6(2) . .
Mo1 S3 Mo2 76.13(18) . .
Mo1 S3 Cs1 107.9(2) . 7_565
Mo2 S3 Cs1 109.2(2) . 7_565
Mo1 S3 Cs3 89.50(17) . 2_554
Mo2 S3 Cs3 89.83(17) . 2_554
Cs1 S3 Cs3 156.54(19) 7_565 2_554
Mo1 S4 Mo2 76.24(19) . .
Mo1 S4 Cs4 93.4(2) . .
Mo2 S4 Cs4 87.62(19) . .
Mo5B S5 Mo5A 22.9(2) . .
Mo5B S5 Mo5A 79.2(3) . 2_554
Mo5A S5 Mo5A 75.2(2) . 2_554
Mo5B S5 Mo5B 73.8(3) . 2_554
Mo5A S5 Mo5B 79.0(3) . 2_554
Mo5A S5 Mo5B 22.7(2) 2_554 2_554
Mo5B S5 Cs5 115.6(3) . .
Mo5A S5 Cs5 93.0(2) . .
Mo5A S5 Cs5 93.33(19) 2_554 .
Mo5B S5 Cs5 115.7(3) 2_554 .
Mo5B S5 Cs4 92.8(3) . .
Mo5A S5 Cs4 115.5(2) . .
Mo5A S5 Cs4 111.7(2) 2_554 .
Mo5B S5 Cs4 89.7(3) 2_554 .
Cs5 S5 Cs4 145.5(2) . .
Mo6B S6 Mo6A 79.6(2) . 2_554
Mo6B S6 Mo6B 74.2(2) . 2_554
Mo6A S6 Mo6B 24.48(13) 2_554 2_554
Mo6B S6 Mo6A 24.52(13) . .
Mo6A S6 Mo6A 73.5(2) 2_554 .
Mo6B S6 Mo6A 78.7(2) 2_554 .
Mo6B S6 Cs3 85.8(2) . .
Mo6A S6 Cs3 108.3(2) 2_554 .
Mo6B S6 Cs3 84.0(2) 2_554 .
Mo6A S6 Cs3 110.3(2) . .
Mo6B S6 Cs6 116.6(2) . .
Mo6A S6 Cs6 93.2(2) 2_554 .
Mo6B S6 Cs6 117.2(2) 2_554 .
Mo6A S6 Cs6 92.8(2) . .
Cs3 S6 Cs6 151.84(18) . .
O9 Cs1 O25 51.1(4) . .
O9 Cs1 O26 100.9(4) . 7_565
O25 Cs1 O26 66.3(4) . 7_565
O9 Cs1 O4 50.5(4) . .
O25 Cs1 O4 58.2(4) . .
O26 Cs1 O4 123.5(4) 7_565 .
O9 Cs1 O74 140.4(4) . 7_565
O25 Cs1 O74 89.3(4) . 7_565
O26 Cs1 O74 57.2(4) 7_565 7_565
O4 Cs1 O74 110.9(4) . 7_565
O9 Cs1 O49 100.6(4) . 7_565
O25 Cs1 O49 129.8(4) . 7_565
O26 Cs1 O49 158.6(4) 7_565 7_565
O4 Cs1 O49 71.8(4) . 7_565
O74 Cs1 O49 105.0(4) 7_565 7_565
O9 Cs1 O2 84.3(4) . .
O25 Cs1 O2 48.5(3) . .
O26 Cs1 O2 87.3(4) 7_565 .
O4 Cs1 O2 48.5(4) . .
O74 Cs1 O2 63.9(4) 7_565 .
O49 Cs1 O2 95.1(4) 7_565 .
O9 Cs1 O75 138.7(4) . 7_565
O25 Cs1 O75 115.0(4) . 7_565
O26 Cs1 O75 106.8(4) 7_565 7_565
O4 Cs1 O75 88.4(4) . 7_565
O74 Cs1 O75 49.8(4) 7_565 7_565
O49 Cs1 O75 55.6(4) 7_565 7_565
O2 Cs1 O75 67.2(4) . 7_565
O9 Cs1 S3 157.8(3) . 7_565
O25 Cs1 S3 144.0(3) . 7_565
O26 Cs1 S3 81.3(3) 7_565 7_565
O4 Cs1 S3 144.8(3) . 7_565
O74 Cs1 S3 58.8(3) 7_565 7_565
O49 Cs1 S3 78.7(3) 7_565 7_565
O2 Cs1 S3 117.8(3) . 7_565
O75 Cs1 S3 58.6(3) 7_565 7_565
O9 Cs1 W2 26.7(3) . .
O25 Cs1 W2 61.2(2) . .
O26 Cs1 W2 123.4(3) 7_565 .
O4 Cs1 W2 28.1(3) . .
O74 Cs1 W2 137.3(3) 7_565 .
O49 Cs1 W2 77.4(3) 7_565 .
O2 Cs1 W2 73.5(2) . .
O75 Cs1 W2 113.0(3) 7_565 .
S3 Cs1 W2 154.45(11) 7_565 .
O9 Cs1 W6 29.3(3) . .
O25 Cs1 W6 26.7(2) . .
O26 Cs1 W6 73.7(3) 7_565 .
O4 Cs1 W6 61.9(3) . .
O74 Cs1 W6 113.4(3) 7_565 .
O49 Cs1 W6 127.4(3) 7_565 .
O2 Cs1 W6 72.6(2) . .
O75 Cs1 W6 139.7(3) 7_565 .
S3 Cs1 W6 152.62(12) 7_565 .
W2 Cs1 W6 49.95(3) . .
O9 Cs1 W1 73.6(3) . .
O25 Cs1 W1 59.4(3) . .
O26 Cs1 W1 112.6(3) 7_565 .
O4 Cs1 W1 26.3(3) . .
O74 Cs1 W1 84.9(3) 7_565 .
O49 Cs1 W1 74.1(3) 7_565 .
O2 Cs1 W1 26.2(2) . .
O75 Cs1 W1 67.7(3) 7_565 .
S3 Cs1 W1 126.22(12) 7_565 .
W2 Cs1 W1 54.24(3) . .
W6 Cs1 W1 75.03(4) . .
O42 Cs2 O58 49.6(4) 5_564 5_564
O42 Cs2 O36 82.2(4) 5_564 5_564
O58 Cs2 O36 48.3(4) 5_564 5_564
O42 Cs2 O35 49.9(4) 5_564 5_564
O58 Cs2 O35 58.5(3) 5_564 5_564
O36 Cs2 O35 47.8(4) 5_564 5_564
O42 Cs2 O59 101.3(4) 5_564 .
O58 Cs2 O59 65.7(4) 5_564 .
O36 Cs2 O59 85.7(4) 5_564 .
O35 Cs2 O59 122.7(4) 5_564 .
O42 Cs2 O30 103.8(4) 5_564 2_554
O58 Cs2 O30 126.4(4) 5_564 2_554
O36 Cs2 O30 88.3(4) 5_564 2_554
O35 Cs2 O30 69.2(4) 5_564 2_554
O59 Cs2 O30 153.2(4) . 2_554
O42 Cs2 S1 162.0(3) 5_564 .
O58 Cs2 S1 143.1(3) 5_564 .
O36 Cs2 S1 115.8(3) 5_564 .
O35 Cs2 S1 142.3(3) 5_564 .
O59 Cs2 S1 81.5(3) . .
O30 Cs2 S1 77.6(3) 2_554 .
O42 Cs2 O77 138.2(4) 5_564 .
O58 Cs2 O77 112.4(4) 5_564 .
O36 Cs2 O77 65.4(4) 5_564 .
O35 Cs2 O77 88.3(4) 5_564 .
O59 Cs2 O77 101.8(4) . .
O30 Cs2 O77 52.3(4) 2_554 .
S1 Cs2 O77 56.6(3) . .
O42 Cs2 O76 137.9(4) 5_564 .
O58 Cs2 O76 88.4(4) 5_564 .
O36 Cs2 O76 63.9(4) 5_564 .
O35 Cs2 O76 110.2(4) 5_564 .
O59 Cs2 O76 54.5(4) . .
O30 Cs2 O76 99.5(4) 2_554 .
S1 Cs2 O76 57.7(3) . .
O77 Cs2 O76 47.4(4) . .
O42 Cs2 W11 26.2(3) 5_564 5_564
O58 Cs2 W11 60.7(2) 5_564 5_564
O36 Cs2 W11 72.5(3) 5_564 5_564
O35 Cs2 W11 28.3(3) 5_564 5_564
O59 Cs2 W11 123.3(3) . 5_564
O30 Cs2 W11 79.2(3) 2_554 5_564
S1 Cs2 W11 155.05(12) . 5_564
O77 Cs2 W11 114.1(3) . 5_564
O76 Cs2 W11 136.4(3) . 5_564
O42 Cs2 W15 28.1(3) 5_564 5_564
O58 Cs2 W15 26.4(3) 5_564 5_564
O36 Cs2 W15 71.6(3) 5_564 5_564
O35 Cs2 W15 61.5(2) 5_564 5_564
O59 Cs2 W15 74.7(3) . 5_564
O30 Cs2 W15 127.7(3) 2_554 5_564
S1 Cs2 W15 154.57(12) . 5_564
O77 Cs2 W15 137.0(3) . 5_564
O76 Cs2 W15 112.4(3) . 5_564
W11 Cs2 W15 49.03(3) 5_564 5_564
O42 Cs2 W10 72.6(3) 5_564 5_564
O58 Cs2 W10 59.6(3) 5_564 5_564
O36 Cs2 W10 25.8(2) 5_564 5_564
O35 Cs2 W10 26.1(3) 5_564 5_564
O59 Cs2 W10 110.9(3) . 5_564
O30 Cs2 W10 68.4(3) 2_554 5_564
S1 Cs2 W10 123.39(12) . 5_564
O77 Cs2 W10 66.8(3) . 5_564
O76 Cs2 W10 84.4(3) . 5_564
W11 Cs2 W10 54.15(3) 5_564 5_564
W15 Cs2 W10 74.55(4) 5_564 5_564
O67 Cs3 O72 148.6(4) . 2_554
O67 Cs3 O71 114.8(4) . 2_554
O72 Cs3 O71 54.0(3) 2_554 2_554
O67 Cs3 O68 57.7(4) . 2_554
O72 Cs3 O68 111.7(4) 2_554 2_554
O71 Cs3 O68 59.5(4) 2_554 2_554
O67 Cs3 O70 59.5(4) . .
O72 Cs3 O70 112.2(3) 2_554 .
O71 Cs3 O70 147.6(4) 2_554 .
O68 Cs3 O70 114.8(4) 2_554 .
O67 Cs3 O1W 63.8(3) . .
O72 Cs3 O1W 84.9(3) 2_554 .
O71 Cs3 O1W 74.4(3) 2_554 .
O68 Cs3 O1W 63.6(3) 2_554 .
O70 Cs3 O1W 75.1(3) . .
O67 Cs3 O72 108.8(4) . .
O72 Cs3 O72 61.9(4) 2_554 .
O71 Cs3 O72 112.9(4) 2_554 .
O68 Cs3 O72 146.3(4) 2_554 .
O70 Cs3 O72 51.7(3) . .
O1W Cs3 O72 82.7(3) . .
O67 Cs3 S1 56.0(3) . .
O72 Cs3 S1 147.5(3) 2_554 .
O71 Cs3 S1 153.3(3) 2_554 .
O68 Cs3 S1 100.5(3) 2_554 .
O70 Cs3 S1 54.3(3) . .
O1W Cs3 S1 114.47(17) . .
O72 Cs3 S1 93.5(3) . .
O67 Cs3 S3 99.5(3) . 2_554
O72 Cs3 S3 94.9(3) 2_554 2_554
O71 Cs3 S3 54.5(3) 2_554 2_554
O68 Cs3 S3 54.9(3) 2_554 2_554
O70 Cs3 S3 152.5(3) . 2_554
O1W Cs3 S3 113.24(18) . 2_554
O72 Cs3 S3 151.6(3) . 2_554
S1 Cs3 S3 100.14(14) . 2_554
O67 Cs3 S6 147.3(3) . .
O72 Cs3 S6 54.0(3) 2_554 .
O71 Cs3 S6 97.9(3) 2_554 .
O68 Cs3 S6 152.6(3) 2_554 .
O70 Cs3 S6 92.6(3) . .
O1W Cs3 S6 129.1(3) . .
O72 Cs3 S6 53.5(2) . .
S1 Cs3 S6 94.86(14) . .
S3 Cs3 S6 100.20(14) 2_554 .
O67 Cs3 Mo3 22.0(3) . .
O72 Cs3 Mo3 164.0(3) 2_554 .
O71 Cs3 Mo3 132.7(3) 2_554 .
O68 Cs3 Mo3 73.2(3) 2_554 .
O70 Cs3 Mo3 53.7(2) . .
O1W Cs3 Mo3 84.02(19) . .
O72 Cs3 Mo3 105.2(2) . .
S1 Cs3 Mo3 34.04(10) . .
S3 Cs3 Mo3 99.98(11) 2_554 .
S6 Cs3 Mo3 127.66(11) . .
O67 Cs3 Mo6B 159.7(3) . 2_554
O72 Cs3 Mo6B 19.7(2) 2_554 2_554
O71 Cs3 Mo6B 70.2(3) 2_554 2_554
O68 Cs3 Mo6B 129.5(3) 2_554 2_554
O70 Cs3 Mo6B 105.2(3) . 2_554
O1W Cs3 Mo6B 100.9(2) . 2_554
O72 Cs3 Mo6B 53.6(2) . 2_554
S1 Cs3 Mo6B 128.23(13) . 2_554
S3 Cs3 Mo6B 98.94(11) 2_554 2_554
S6 Cs3 Mo6B 34.29(11) . 2_554
Mo3 Cs3 Mo6B 156.63(8) . 2_554
O1W Cs4 O71 81.0(4) . .
O1W Cs4 O70 81.6(4) . .
O71 Cs4 O70 54.5(4) . .
O1W Cs4 O67 64.7(3) . .
O71 Cs4 O67 106.5(4) . .
O70 Cs4 O67 57.5(3) . .
O1W Cs4 O68 65.6(3) . .
O71 Cs4 O68 58.4(4) . .
O70 Cs4 O68 108.3(4) . .
O67 Cs4 O68 129.8(4) . .
O1W Cs4 S4 117.34(17) . .
O71 Cs4 S4 56.2(3) . .
O70 Cs4 S4 102.1(3) . .
O67 Cs4 S4 159.6(3) . .
O68 Cs4 S4 53.7(3) . .
O1W Cs4 O73 51.7(4) . 2_554
O71 Cs4 O73 131.9(4) . 2_554
O70 Cs4 O73 104.2(3) . 2_554
O67 Cs4 O73 49.9(4) . 2_554
O68 Cs4 O73 101.7(4) . 2_554
S4 Cs4 O73 148.8(3) . 2_554
O1W Cs4 S2 117.50(19) . .
O71 Cs4 S2 100.7(3) . .
O70 Cs4 S2 54.4(3) . .
O67 Cs4 S2 54.9(3) . .
O68 Cs4 S2 159.0(3) . .
S4 Cs4 S2 113.98(17) . .
O73 Cs4 S2 95.0(3) 2_554 .
O1W Cs4 S5 88.7(4) . .
O71 Cs4 S5 147.7(3) . .
O70 Cs4 S5 153.8(3) . .
O67 Cs4 S5 96.3(3) . .
O68 Cs4 S5 89.4(3) . .
S4 Cs4 S5 103.95(14) . .
O73 Cs4 S5 52.0(2) 2_554 .
S2 Cs4 S5 111.08(15) . .
O1W Cs4 O5W 162.7(6) . .
O71 Cs4 O5W 83.7(5) . .
O70 Cs4 O5W 82.9(6) . .
O67 Cs4 O5W 112.6(6) . .
O68 Cs4 O5W 112.5(6) . .
S4 Cs4 O5W 58.8(5) . .
O73 Cs4 O5W 141.1(5) 2_554 .
S2 Cs4 O5W 57.7(6) . .
S5 Cs4 O5W 108.6(5) . .
O1W Cs4 O73 49.2(4) . .
O71 Cs4 O73 101.5(3) . .
O70 Cs4 O73 129.8(4) . .
O67 Cs4 O73 100.9(4) . .
O68 Cs4 O73 47.9(3) . .
S4 Cs4 O73 93.7(3) . .
O73 Cs4 O73 56.3(5) 2_554 .
S2 Cs4 O73 151.1(3) . .
S5 Cs4 O73 50.9(2) . .
O5W Cs4 O73 143.3(6) . .
O1W Cs4 Mo2 97.6(3) . .
O71 Cs4 Mo2 22.1(2) . .
O70 Cs4 Mo2 71.4(2) . .
O67 Cs4 Mo2 127.2(3) . .
O68 Cs4 Mo2 54.0(3) . .
S4 Cs4 Mo2 34.27(10) . .
O73 Cs4 Mo2 148.9(3) 2_554 .
S2 Cs4 Mo2 105.68(12) . .
S5 Cs4 Mo2 134.38(11) . .
O5W Cs4 Mo2 70.0(5) . .
O73 Cs4 Mo2 101.9(2) . .
O62 Cs5 O78 57.1(5) 1_565 1_565
O62 Cs5 O20 148.3(4) 1_565 .
O78 Cs5 O20 94.5(5) 1_565 .
O62 Cs5 O64 51.3(4) 1_565 1_565
O78 Cs5 O64 60.0(6) 1_565 1_565
O20 Cs5 O64 104.5(4) . 1_565
O62 Cs5 O65 94.6(4) 1_565 1_565
O78 Cs5 O65 59.0(6) 1_565 1_565
O20 Cs5 O65 55.7(4) . 1_565
O64 Cs5 O65 50.3(4) 1_565 1_565
O62 Cs5 O69 87.6(4) 1_565 2_554
O78 Cs5 O69 81.6(6) 1_565 2_554
O20 Cs5 O69 102.8(5) . 2_554
O64 Cs5 O69 133.9(4) 1_565 2_554
O65 Cs5 O69 129.7(5) 1_565 2_554
O62 Cs5 O69 125.0(4) 1_565 .
O78 Cs5 O69 81.1(6) 1_565 .
O20 Cs5 O69 54.0(5) . .
O64 Cs5 O69 135.0(4) 1_565 .
O65 Cs5 O69 91.8(4) 1_565 .
O69 Cs5 O69 49.3(5) 2_554 .
O62 Cs5 O16 54.6(4) 1_565 2_554
O78 Cs5 O16 96.4(5) 1_565 2_554
O20 Cs5 O16 152.8(4) . 2_554
O64 Cs5 O16 102.6(4) 1_565 2_554
O65 Cs5 O16 149.0(4) 1_565 2_554
O69 Cs5 O16 54.6(4) 2_554 2_554
O69 Cs5 O16 103.4(4) . 2_554
O62 Cs5 S5 130.2(3) 1_565 .
O78 Cs5 S5 129.6(5) 1_565 .
O20 Cs5 S5 77.4(3) . .
O64 Cs5 S5 170.3(3) 1_565 .
O65 Cs5 S5 133.1(3) 1_565 .
O69 Cs5 S5 53.4(3) 2_554 .
O69 Cs5 S5 53.8(3) . .
O16 Cs5 S5 76.4(3) 2_554 .
O62 Cs5 W17 23.8(3) 1_565 1_565
O78 Cs5 W17 57.1(5) 1_565 1_565
O20 Cs5 W17 130.6(3) . 1_565
O64 Cs5 W17 27.7(3) 1_565 1_565
O65 Cs5 W17 74.9(3) 1_565 1_565
O69 Cs5 W17 110.4(3) 2_554 1_565
O69 Cs5 W17 137.3(3) . 1_565
O16 Cs5 W17 75.7(3) 2_554 1_565
S5 Cs5 W17 151.97(12) . 1_565
O62 Cs5 W18 74.5(3) 1_565 1_565
O78 Cs5 W18 57.9(5) 1_565 1_565
O20 Cs5 W18 78.4(3) . 1_565
O64 Cs5 W18 26.4(2) 1_565 1_565
O65 Cs5 W18 24.0(3) 1_565 1_565
O69 Cs5 W18 139.2(3) 2_554 1_565
O69 Cs5 W18 114.0(3) . 1_565
O16 Cs5 W18 128.3(3) 2_554 1_565
S5 Cs5 W18 155.20(12) . 1_565
W17 Cs5 W18 52.54(3) 1_565 1_565
O62 Cs5 Mo5A 136.1(3) 1_565 .
O78 Cs5 Mo5A 102.5(5) 1_565 .
O20 Cs5 Mo5A 57.4(4) . .
O64 Cs5 Mo5A 155.6(3) 1_565 .
O65 Cs5 Mo5A 107.2(3) 1_565 .
O69 Cs5 Mo5A 49.1(3) 2_554 .
O69 Cs5 Mo5A 22.0(3) . .
O16 Cs5 Mo5A 95.8(3) 2_554 .
S5 Cs5 Mo5A 32.27(11) . .
W17 Cs5 Mo5A 155.80(9) 1_565 .
W18 Cs5 Mo5A 131.05(8) 1_565 .
O62 Cs6 O20 145.7(5) . 2_544
O62 Cs6 O69 91.1(5) . 2_544
O20 Cs6 O69 56.0(5) 2_544 2_544
O62 Cs6 O65 147.1(4) . 2_554
O20 Cs6 O65 56.9(4) 2_544 2_554
O69 Cs6 O65 96.5(5) 2_544 2_554
O62 Cs6 O18 104.8(4) . 2_544
O20 Cs6 O18 50.4(4) 2_544 2_544
O69 Cs6 O18 54.4(4) 2_544 2_544
O65 Cs6 O18 105.6(4) 2_554 2_544
O62 Cs6 O16 56.2(4) . 2_544
O20 Cs6 O16 93.6(4) 2_544 2_544
O69 Cs6 O16 56.2(5) 2_544 2_544
O65 Cs6 O16 149.4(4) 2_554 2_544
O18 Cs6 O16 49.0(4) 2_544 2_544
O62 Cs6 O78 92.4(5) . 2_554
O20 Cs6 O78 91.1(5) 2_544 2_554
O69 Cs6 O78 80.4(5) 2_544 2_554
O65 Cs6 O78 57.7(6) 2_554 2_554
O18 Cs6 O78 131.2(4) 2_544 2_554
O16 Cs6 O78 121.9(6) 2_544 2_554
O62 Cs6 O78 55.5(5) . .
O20 Cs6 O78 118.8(6) 2_544 .
O69 Cs6 O78 79.7(5) 2_544 .
O65 Cs6 O78 94.4(5) 2_554 .
O18 Cs6 O78 131.1(4) 2_544 .
O16 Cs6 O78 93.7(4) 2_544 .
O78 Cs6 O78 37.1(8) 2_554 .
O62 Cs6 S6 76.1(3) . .
O20 Cs6 S6 130.5(3) 2_544 .
O69 Cs6 S6 129.3(3) 2_544 .
O65 Cs6 S6 74.4(3) 2_554 .
O18 Cs6 S6 176.3(3) 2_544 .
O16 Cs6 S6 132.2(3) 2_544 .
O78 Cs6 S6 52.1(3) 2_554 .
O78 Cs6 S6 52.4(3) . .
O62 Cs6 W5 129.9(3) . 2_544
O20 Cs6 W5 23.4(3) 2_544 2_544
O69 Cs6 W5 53.9(3) 2_544 2_544
O65 Cs6 W5 78.6(3) 2_554 2_544
O18 Cs6 W5 27.3(3) 2_544 2_544
O16 Cs6 W5 73.9(3) 2_544 2_544
O78 Cs6 W5 112.0(3) 2_554 2_544
O78 Cs6 W5 131.3(4) . 2_544
S6 Cs6 W5 152.99(12) . 2_544
O62 Cs6 W4 79.0(3) . 2_544
O20 Cs6 W4 73.6(3) 2_544 2_544
O69 Cs6 W4 53.4(3) 2_544 2_544
O65 Cs6 W4 130.4(3) 2_554 2_544
O18 Cs6 W4 25.8(3) 2_544 2_544
O16 Cs6 W4 23.3(3) 2_544 2_544
O78 Cs6 W4 132.4(4) 2_554 2_544
O78 Cs6 W4 113.7(3) . 2_544
S6 Cs6 W4 154.90(12) . 2_544
W5 Cs6 W4 51.98(3) 2_544 2_544
O62 Cs6 Mo6A 54.8(3) . .
O20 Cs6 Mo6A 134.3(3) 2_544 .
O69 Cs6 Mo6A 101.9(3) 2_544 .
O65 Cs6 Mo6A 92.3(3) 2_554 .
O18 Cs6 Mo6A 151.1(3) 2_544 .
O16 Cs6 Mo6A 105.8(3) 2_544 .
O78 Cs6 Mo6A 43.5(3) 2_554 .
O78 Cs6 Mo6A 22.2(4) . .
S6 Cs6 Mo6A 31.92(10) . .
W5 Cs6 Mo6A 152.09(10) 2_544 .
W4 Cs6 Mo6A 128.64(8) 2_544 .
Cs10 Cs7 O51 94.8(5) 4_554 .
Cs10 Cs7 O1 73.6(5) 4_554 7_565
O51 Cs7 O1 73.9(5) . 7_565
Cs10 Cs7 O41 141.6(5) 4_554 .
O51 Cs7 O41 48.6(4) . .
O1 Cs7 O41 101.3(5) 7_565 .
Cs10 Cs7 O46 62.5(5) 4_554 .
O51 Cs7 O46 49.4(4) . .
O1 Cs7 O46 99.6(6) 7_565 .
O41 Cs7 O46 81.7(5) . .
Cs10 Cs7 O43 107.1(5) 4_554 .
O51 Cs7 O43 55.7(4) . .
O1 Cs7 O43 129.6(5) 7_565 .
O41 Cs7 O43 46.6(4) . .
O46 Cs7 O43 47.5(4) . .
Cs10 Cs7 W13 70.0(3) 4_554 .
O51 Cs7 W13 26.3(3) . .
O1 Cs7 W13 76.0(4) 7_565 .
O41 Cs7 W13 71.8(3) . .
O46 Cs7 W13 28.1(3) . .
O43 Cs7 W13 58.7(3) . .
Cs10 Cs7 W14 119.6(4) 4_554 .
O51 Cs7 W14 26.0(3) . .
O1 Cs7 W14 76.8(4) 7_565 .
O41 Cs7 W14 28.2(3) . .
O46 Cs7 W14 72.6(3) . .
O43 Cs7 W14 58.9(3) . .
W13 Cs7 W14 52.24(13) . .
Cs10 Cs7 W12 81.5(4) 4_554 .
O51 Cs7 W12 58.2(3) . .
O1 Cs7 W12 123.3(5) 7_565 .
O41 Cs7 W12 69.6(4) . .
O46 Cs7 W12 25.6(3) . .
O43 Cs7 W12 25.6(3) . .
W13 Cs7 W12 47.52(14) . .
W14 Cs7 W12 72.9(2) . .
Cs10 Cs7 W11 132.6(4) 4_554 .
O51 Cs7 W11 57.9(4) . .
O1 Cs7 W11 124.0(5) 7_565 .
O41 Cs7 W11 24.4(3) . .
O46 Cs7 W11 70.8(4) . .
O43 Cs7 W11 26.0(3) . .
W13 Cs7 W11 72.9(2) . .
W14 Cs7 W11 47.32(18) . .
W12 Cs7 W11 51.51(16) . .
Cs10 Cs7 Cs8 94.3(4) 4_554 4_554
O51 Cs7 Cs8 126.3(5) . 4_554
O1 Cs7 Cs8 58.4(4) 7_565 4_554
O41 Cs7 Cs8 115.7(5) . 4_554
O46 Cs7 Cs8 153.1(6) . 4_554
O43 Cs7 Cs8 158.4(6) . 4_554
W13 Cs7 Cs8 134.5(4) . 4_554
W14 Cs7 Cs8 112.5(4) . 4_554
W12 Cs7 Cs8 174.4(5) . 4_554
W11 Cs7 Cs8 133.0(5) . 4_554
Cs10 Cs7 Cs9 108.5(4) 4_554 6_565
O51 Cs7 Cs9 92.3(4) . 6_565
O1 Cs7 Cs9 166.3(4) 7_565 6_565
O41 Cs7 Cs9 68.4(4) . 6_565
O46 Cs7 Cs9 70.6(4) . 6_565
O43 Cs7 Cs9 36.7(3) . 6_565
W13 Cs7 Cs9 91.8(2) . 6_565
W14 Cs7 Cs9 90.8(3) . 6_565
W12 Cs7 Cs9 45.59(15) . 6_565
W11 Cs7 Cs9 44.52(15) . 6_565
Cs8 Cs7 Cs9 133.6(3) 4_554 6_565
O34 Cs8 O31 73.6(5) . 6_565
O34 Cs8 O5 92.3(5) . 6_565
O31 Cs8 O5 49.0(4) 6_565 6_565
O34 Cs8 Cs9 65.0(4) . 6_565
O31 Cs8 Cs9 90.5(4) 6_565 6_565
O5 Cs8 Cs9 57.8(4) 6_565 6_565
O34 Cs8 O13 107.6(6) . 6_565
O31 Cs8 O13 49.4(4) 6_565 6_565
O5 Cs8 O13 81.9(4) 6_565 6_565
Cs9 Cs8 O13 137.4(5) 6_565 6_565
O34 Cs8 O3 129.2(5) . 6_565
O31 Cs8 O3 56.5(4) 6_565 6_565
O5 Cs8 O3 48.9(4) 6_565 6_565
Cs9 Cs8 O3 104.0(5) 6_565 6_565
O13 Cs8 O3 45.9(4) 6_565 6_565
O34 Cs8 W9 80.8(4) . 6_565
O31 Cs8 W9 26.3(3) 6_565 6_565
O5 Cs8 W9 72.5(3) 6_565 6_565
Cs9 Cs8 W9 116.1(3) 6_565 6_565
O13 Cs8 W9 28.7(3) 6_565 6_565
O3 Cs8 W9 59.1(4) 6_565 6_565
O34 Cs8 W8 70.9(4) . 6_565
O31 Cs8 W8 25.9(3) 6_565 6_565
O5 Cs8 W8 28.2(3) 6_565 6_565
Cs9 Cs8 W8 65.7(2) 6_565 6_565
O13 Cs8 W8 72.3(3) 6_565 6_565
O3 Cs8 W8 60.3(3) 6_565 6_565
W9 Cs8 W8 52.26(14) 6_565 6_565
O34 Cs8 W1 117.0(5) . 6_565
O31 Cs8 W1 57.9(3) 6_565 6_565
O5 Cs8 W1 25.5(3) 6_565 6_565
Cs9 Cs8 W1 77.1(3) 6_565 6_565
O13 Cs8 W1 69.7(3) 6_565 6_565
O3 Cs8 W1 26.9(3) 6_565 6_565
W9 Cs8 W1 73.0(2) 6_565 6_565
W8 Cs8 W1 47.60(14) 6_565 6_565
O34 Cs8 W3 128.0(5) . 6_565
O31 Cs8 W3 58.1(3) 6_565 6_565
O5 Cs8 W3 70.9(3) 6_565 6_565
Cs9 Cs8 W3 128.1(4) 6_565 6_565
O13 Cs8 W3 24.1(3) 6_565 6_565
O3 Cs8 W3 25.0(3) 6_565 6_565
W9 Cs8 W3 47.37(15) 6_565 6_565
W8 Cs8 W3 73.1(2) 6_565 6_565
W1 Cs8 W3 51.66(15) 6_565 6_565
O34 Cs8 Cs7 155.0(6) . 4_544
O31 Cs8 Cs7 114.0(5) 6_565 4_544
O5 Cs8 Cs7 77.9(4) 6_565 4_544
Cs9 Cs8 Cs7 90.6(4) 6_565 4_544
O13 Cs8 Cs7 93.8(4) 6_565 4_544
O3 Cs8 Cs7 59.3(4) 6_565 4_544
W9 Cs8 Cs7 116.9(4) 6_565 4_544
W8 Cs8 Cs7 104.9(3) 6_565 4_544
W1 Cs8 Cs7 58.2(2) 6_565 4_544
W3 Cs8 Cs7 70.7(3) 6_565 4_544
O5 Cs9 O30 51.4(4) . .
O5 Cs9 Cs8 60.9(3) . 6_566
O30 Cs9 Cs8 79.6(4) . 6_566
O5 Cs9 O40 116.2(4) . 6_566
O30 Cs9 O40 76.0(5) . 6_566
Cs8 Cs9 O40 147.1(4) 6_566 6_566
O5 Cs9 O34 88.4(4) . 6_566
O30 Cs9 O34 58.5(4) . 6_566
Cs8 Cs9 O34 55.4(4) 6_566 6_566
O40 Cs9 O34 92.8(4) 6_566 6_566
O5 Cs9 O45 151.8(4) . 6_566
O30 Cs9 O45 145.5(4) . 6_566
Cs8 Cs9 O45 95.9(4) 6_566 6_566
O40 Cs9 O45 92.0(4) 6_566 6_566
O34 Cs9 O45 90.6(4) 6_566 6_566
O5 Cs9 O35 118.1(3) . 6_566
O30 Cs9 O35 67.8(4) . 6_566
Cs8 Cs9 O35 101.4(3) 6_566 6_566
O40 Cs9 O35 48.7(4) 6_566 6_566
O34 Cs9 O35 46.4(3) 6_566 6_566
O45 Cs9 O35 80.0(4) 6_566 6_566
O5 Cs9 O43 158.7(4) . 6_566
O30 Cs9 O43 107.3(4) . 6_566
Cs8 Cs9 O43 122.1(4) 6_566 6_566
O40 Cs9 O43 48.3(4) 6_566 6_566
O34 Cs9 O43 79.1(3) 6_566 6_566
O45 Cs9 O43 46.7(4) 6_566 6_566
O35 Cs9 O43 41.7(3) 6_566 6_566
O5 Cs9 O38 133.6(4) . 6_566
O30 Cs9 O38 98.9(4) . 6_566
Cs8 Cs9 O38 81.2(3) 6_566 6_566
O40 Cs9 O38 81.2(4) 6_566 6_566
O34 Cs9 O38 46.3(4) 6_566 6_566
O45 Cs9 O38 46.9(4) 6_566 6_566
O35 Cs9 O38 41.4(3) 6_566 6_566
O43 Cs9 O38 41.0(3) 6_566 6_566
O5 Cs9 W11 131.5(3) . 6_566
O30 Cs9 W11 81.9(3) . 6_566
Cs8 Cs9 W11 129.8(3) 6_566 6_566
O40 Cs9 W11 24.9(3) 6_566 6_566
O34 Cs9 W11 75.2(3) 6_566 6_566
O45 Cs9 W11 75.0(3) 6_566 6_566
O35 Cs9 W11 28.8(2) 6_566 6_566
O43 Cs9 W11 28.3(2) 6_566 6_566
O38 Cs9 W11 56.3(2) 6_566 6_566
O5 Cs9 W8 28.6(2) . .
O30 Cs9 W8 23.0(3) . .
Cs8 Cs9 W8 67.7(2) 6_566 .
O40 Cs9 W8 95.3(4) 6_566 .
O34 Cs9 W8 69.1(3) 6_566 .
O45 Cs9 W8 158.7(4) 6_566 .
O35 Cs9 W8 89.9(2) 6_566 .
O43 Cs9 W8 130.3(2) 6_566 .
O38 Cs9 W8 114.7(3) 6_566 .
W11 Cs9 W8 104.56(8) 6_566 .
O5 Cs9 W10 110.6(3) . 6_566
O30 Cs9 W10 70.8(3) . 6_566
Cs8 Cs9 W10 75.4(2) 6_566 6_566
O40 Cs9 W10 75.9(3) 6_566 6_566
O34 Cs9 W10 23.7(2) 6_566 6_566
O45 Cs9 W10 75.0(3) 6_566 6_566
O35 Cs9 W10 27.2(2) 6_566 6_566
O43 Cs9 W10 55.4(2) 6_566 6_566
O38 Cs9 W10 28.1(2) 6_566 6_566
W11 Cs9 W10 54.40(5) 6_566 6_566
W8 Cs9 W10 87.44(7) . 6_566
Cs7 Cs10 O46 67.4(4) 4_544 4_544
Cs7 Cs10 O7 149.7(4) 4_544 6_565
O46 Cs10 O7 106.7(5) 4_544 6_565
Cs7 Cs10 O49 86.2(4) 4_544 4_544
O46 Cs10 O49 50.1(4) 4_544 4_544
O7 Cs10 O49 69.7(4) 6_565 4_544
Cs7 Cs10 O12 97.6(4) 4_544 6_565
O46 Cs10 O12 159.5(4) 4_544 6_565
O7 Cs10 O12 93.3(4) 6_565 6_565
O49 Cs10 O12 146.6(4) 4_544 6_565
Cs7 Cs10 O1 59.8(4) 4_544 6_565
O46 Cs10 O1 94.9(4) 4_544 6_565
O7 Cs10 O1 92.3(4) 6_565 6_565
O49 Cs10 O1 64.4(4) 4_544 6_565
O12 Cs10 O1 88.8(4) 6_565 6_565
Cs7 Cs10 O10 127.8(4) 4_544 6_565
O46 Cs10 O10 153.1(4) 4_544 6_565
O7 Cs10 O10 48.0(4) 6_565 6_565
O49 Cs10 O10 105.0(4) 4_544 6_565
O12 Cs10 O10 47.5(4) 6_565 6_565
O1 Cs10 O10 79.2(4) 6_565 6_565
Cs7 Cs10 O4 106.2(4) 4_544 6_565
O46 Cs10 O4 117.2(4) 4_544 6_565
O7 Cs10 O4 48.2(4) 6_565 6_565
O49 Cs10 O4 67.4(4) 4_544 6_565
O12 Cs10 O4 79.7(4) 6_565 6_565
O1 Cs10 O4 46.5(4) 6_565 6_565
O10 Cs10 O4 41.8(3) 6_565 6_565
Cs7 Cs10 O3 86.6(4) 4_544 6_565
O46 Cs10 O3 141.0(4) 4_544 6_565
O7 Cs10 O3 81.0(4) 6_565 6_565
O49 Cs10 O3 101.9(4) 4_544 6_565
O12 Cs10 O3 45.7(4) 6_565 6_565
O1 Cs10 O3 46.1(4) 6_565 6_565
O10 Cs10 O3 41.3(4) 6_565 6_565
O4 Cs10 O3 41.5(4) 6_565 6_565
Cs7 Cs10 W2 134.4(3) 4_544 6_565
O46 Cs10 W2 124.7(3) 4_544 6_565
O7 Cs10 W2 24.7(3) 6_565 6_565
O49 Cs10 W2 78.0(3) 4_544 6_565
O12 Cs10 W2 75.8(3) 6_565 6_565
O1 Cs10 W2 74.8(3) 6_565 6_565
O10 Cs10 W2 28.4(3) 6_565 6_565
O4 Cs10 W2 28.4(3) 6_565 6_565
O3 Cs10 W2 56.2(3) 6_565 6_565
Cs7 Cs10 W13 71.5(2) 4_544 4_544
O46 Cs10 W13 28.1(3) 4_544 4_544
O7 Cs10 W13 89.9(3) 6_565 4_544
O49 Cs10 W13 23.2(2) 4_544 4_544
O12 Cs10 W13 161.8(4) 6_565 4_544
O1 Cs10 W13 73.1(3) 6_565 4_544
O10 Cs10 W13 128.1(3) 6_565 4_544
O4 Cs10 W13 89.2(3) 6_565 4_544
O3 Cs10 W13 117.5(3) 6_565 4_544
W2 Cs10 W13 101.00(10) 6_565 4_544
Cs7 Cs10 W3 104.3(3) 4_544 6_565
O46 Cs10 W3 167.8(3) 4_544 6_565
O7 Cs10 W3 75.7(3) 6_565 6_565
O49 Cs10 W3 122.5(3) 4_544 6_565
O12 Cs10 W3 24.5(3) 6_565 6_565
O1 Cs10 W3 73.0(3) 6_565 6_565
O10 Cs10 W3 27.7(3) 6_565 6_565
O4 Cs10 W3 55.2(3) 6_565 6_565
O3 Cs10 W3 26.9(3) 6_565 6_565
W2 Cs10 W3 54.25(5) 6_565 6_565
W13 Cs10 W3 142.33(12) 4_544 6_565
W1 O1 Cs7 135.9(9) . 7_565
W1 O1 Cs10 98.7(7) . 6_566
Cs7 O1 Cs10 46.6(4) 7_565 6_566
W1 O2 W7 121.7(7) . .
W1 O2 Cs1 103.3(5) . .
W7 O2 Cs1 103.9(5) . .
W3 O3 W1 152.0(10) . .
W3 O3 Cs8 104.6(7) . 6_566
W1 O3 Cs8 101.4(7) . 6_566
W3 O3 Cs10 89.2(6) . 6_566
W1 O3 Cs10 90.0(6) . 6_566
Cs8 O3 Cs10 113.7(5) 6_566 6_566
W2 O4 W1 153.3(9) . .
W2 O4 Cs1 99.3(7) . .
W1 O4 Cs1 106.1(6) . .
W2 O4 Cs10 87.1(5) . 6_566
W1 O4 Cs10 93.7(6) . 6_566
Cs1 O4 Cs10 105.8(4) . 6_566
W1 O5 W8 119.4(7) . .
W1 O5 Cs9 137.6(6) . .
W8 O5 Cs9 102.9(5) . .
W1 O5 Cs8 107.9(6) . 6_566
W8 O5 Cs8 101.8(6) . 6_566
Cs9 O5 Cs8 61.3(4) . 6_566
As1 O6 W7 118.7(6) . .
As1 O6 W8 118.0(6) . .
W7 O6 W8 92.3(4) . .
As1 O6 W1 135.1(6) . .
W7 O6 W1 91.3(4) . .
W8 O6 W1 91.1(4) . .
W2 O7 Cs10 104.6(7) . 6_566
W2 O8 W5 119.0(7) . .
W2 O9 W6 120.1(8) . .
W2 O9 Cs1 106.4(7) . .
W6 O9 Cs1 104.4(6) . .
W2 O10 W3 151.7(9) . .
W2 O10 Cs10 87.2(6) . 6_566
W3 O10 Cs10 91.5(6) . 6_566
As1 O11 W6 118.7(6) . .
As1 O11 W5 117.1(6) . .
W6 O11 W5 93.5(5) . .
As1 O11 W2 133.5(7) . .
W6 O11 W2 92.9(4) . .
W5 O11 W2 91.9(4) . .
W3 O12 Cs10 99.6(8) . 6_566
W3 O13 W9 121.9(8) . .
W3 O13 Cs8 109.2(7) . 6_566
W9 O13 Cs8 100.0(7) . 6_566
W3 O14 W4 122.5(8) . .
As1 O15 W4 118.4(7) . .
As1 O15 W9 117.0(7) . .
W4 O15 W9 92.2(6) . .
As1 O15 W3 135.7(8) . .
W4 O15 W3 91.8(5) . .
W9 O15 W3 91.1(5) . .
W4 O16 Cs6 105.7(7) . 2_564
W4 O16 Cs5 136.7(9) . 2_554
Cs6 O16 Cs5 81.1(4) 2_564 2_554
W4 O17 Mo5A 127.5(8) . .
W4 O17 Mo5B 150.4(9) . .
Mo5A O17 Mo5B 24.6(3) . .
W4 O18 W5 147.1(8) . .
W4 O18 Cs6 104.3(6) . 2_564
W5 O18 Cs6 99.5(6) . 2_564
W9 O19 W4 121.8(7) . .
W5 O20 Cs6 109.4(8) . 2_564
W5 O20 Cs5 138.9(9) . .
Cs6 O20 Cs5 87.3(4) 2_564 .
W5 O21 Mo5A 126.3(7) . .
W5 O21 Mo5B 149.4(8) . .
Mo5A O21 Mo5B 24.4(3) . .
W5 O22 W6 119.8(7) . .
W6 O24 Mo1 148.6(7) . .
W6 O25 W7 143.8(7) . .
W6 O25 Cs1 105.0(5) . .
W7 O25 Cs1 110.9(5) . .
W7 O26 Cs1 133.8(7) . 7_565
W7 O27 Mo1 148.4(7) . .
W8 O28 W7 120.4(7) . .
W8 O29 Mo3 147.1(8) . 2_554
W8 O30 Cs9 111.1(7) . .
W8 O30 Cs2 136.1(8) . 2_554
Cs9 O30 Cs2 112.8(4) . 2_554
W8 O31 W9 143.5(8) . .
W8 O31 Cs8 108.5(6) . 6_566
W9 O31 Cs8 107.9(6) . 6_566
W9 O32 Mo3 145.0(9) . 2_554
W10 O34 Cs8 142.0(9) . .
W10 O34 Cs9 101.2(7) . 6_565
Cs8 O34 Cs9 59.6(4) . 6_565
W10 O35 W11 153.5(9) . .
W10 O35 Cs2 104.7(6) . 5_564
W11 O35 Cs2 99.9(6) . 5_564
W10 O35 Cs9 92.5(5) . 6_565
W11 O35 Cs9 89.6(5) . 6_565
Cs2 O35 Cs9 106.5(4) 5_564 6_565
W10 O36 W16 123.5(7) . .
W10 O36 Cs2 105.5(6) . 5_564
W16 O36 Cs2 105.4(6) . 5_564
W10 O37 W17 122.5(8) . .
W12 O38 W10 151.9(9) . .
W12 O38 Cs9 89.7(5) . 6_565
W10 O38 Cs9 88.2(5) . 6_565
As2 O39 W17 117.7(6) . .
As2 O39 W10 136.4(7) . .
W17 O39 W10 92.6(4) . .
As2 O39 W16 116.5(6) . .
W17 O39 W16 91.3(5) . .
W10 O39 W16 91.5(4) . .
W11 O40 Cs9 100.3(9) . 6_565
W11 O41 W14 120.4(7) . .
W11 O41 Cs7 110.8(7) . .
W14 O41 Cs7 102.7(6) . .
W11 O42 W15 121.6(7) . .
W11 O42 Cs2 107.0(6) . 5_564
W15 O42 Cs2 105.8(6) . 5_564
W12 O43 W11 154.6(8) . .
W12 O43 Cs7 102.2(7) . .
W11 O43 Cs7 102.2(7) . .
W12 O43 Cs9 90.8(5) . 6_565
W11 O43 Cs9 87.6(5) . 6_565
Cs7 O43 Cs9 108.9(4) . 6_565
As2 O44 W15 117.0(6) . .
As2 O44 W14 118.4(6) . .
W15 O44 W14 93.6(5) . .
As2 O44 W11 134.1(7) . .
W15 O44 W11 92.2(4) . .
W14 O44 W11 92.1(4) . .
W12 O45 Cs9 99.0(8) . 6_565
W12 O46 W13 119.5(7) . .
W12 O46 Cs10 135.1(6) . 4_554
W13 O46 Cs10 104.1(6) . 4_554
W12 O46 Cs7 107.5(7) . .
W13 O46 Cs7 101.2(7) . .
Cs10 O46 Cs7 50.1(4) 4_554 .
W12 O47 W18 122.5(7) . .
As2 O48 W18 117.9(6) . .
As2 O48 W13 117.8(6) . .
W18 O48 W13 92.7(5) . .
As2 O48 W12 134.8(8) . .
W18 O48 W12 92.1(5) . .
W13 O48 W12 91.5(5) . .
W13 O49 Cs10 109.1(7) . 4_554
W13 O49 Cs1 135.3(8) . 7_565
Cs10 O49 Cs1 113.8(4) 4_554 7_565
W13 O50 Mo2 145.9(8) . .
W14 O51 W13 142.4(8) . .
W14 O51 Cs7 109.2(7) . .
W13 O51 Cs7 108.3(7) . .
W13 O52 W18 119.9(7) . .
W14 O54 Mo2 147.2(8) . .
W15 O55 W14 121.7(8) . .
W15 O57 Mo4 148.1(8) . .
W15 O58 W16 144.3(7) . .
W15 O58 Cs2 106.4(5) . 5_564
W16 O58 Cs2 108.9(5) . 5_564
W16 O59 Cs2 133.8(8) . .
W16 O60 Mo4 148.2(8) . .
W17 O61 W16 120.1(7) . .
W17 O62 Cs6 141.8(9) . .
W17 O62 Cs5 108.0(7) . 1_545
Cs6 O62 Cs5 90.8(4) . 1_545
W17 O63 Mo6A 127.0(7) . .
W17 O63 Mo6B 153.2(8) . .
Mo6A O63 Mo6B 27.9(2) . .
W18 O64 W17 145.5(8) . .
W18 O64 Cs5 102.5(6) . 1_545
W17 O64 Cs5 99.4(5) . 1_545
W18 O65 Cs6 142.0(9) . 2_554
W18 O65 Cs5 104.0(8) . 1_545
Cs6 O65 Cs5 83.8(4) 2_554 1_545
W18 O66 Mo6A 127.4(7) . .
W18 O66 Mo6B 153.1(8) . .
Mo6A O66 Mo6B 27.5(2) . .
Mo3 O67 Cs3 115.5(7) . .
Mo3 O67 Cs4 110.5(7) . .
Cs3 O67 Cs4 98.6(4) . .
Mo1 O68 Cs3 113.4(6) . 2_554
Mo1 O68 Cs4 110.7(8) . .
Cs3 O68 Cs4 93.8(4) 2_554 .
Mo5A O69 Cs6 149.8(8) . 2_564
Mo5A O69 Cs5 112.9(8) . 2_554
Cs6 O69 Cs5 85.2(4) 2_564 2_554
Mo5A O69 Cs5 109.3(9) . .
Cs6 O69 Cs5 83.0(4) 2_564 .
Cs5 O69 Cs5 113.0(5) 2_554 .
Mo4 O70 Cs4 114.4(6) . .
Mo4 O70 Cs3 112.9(6) . .
Cs4 O70 Cs3 96.2(4) . .
Mo2 O71 Cs4 113.3(7) . .
Mo2 O71 Cs3 115.1(7) . 2_554
Cs4 O71 Cs3 99.2(4) . 2_554
Mo6B O72 Cs3 115.5(7) . 2_554
Mo6B O72 Cs3 111.3(6) . .
Cs3 O72 Cs3 88.0(4) 2_554 .
Mo5B O73 Mo5A 5.6(4) . .
Mo5B O73 Cs4 109.7(9) . 2_554
Mo5A O73 Cs4 112.0(6) . 2_554
Mo5B O73 Cs4 104.8(9) . .
Mo5A O73 Cs4 108.7(6) . .
Cs4 O73 Cs4 102.4(4) 2_554 .
Mo6A O78 Cs5 137.3(13) . 1_545
Mo6A O78 Cs6 112.0(9) . 2_554
Cs5 O78 Cs6 84.1(5) 1_545 2_554
Mo6A O78 Cs6 111.4(9) . .
Cs5 O78 Cs6 85.0(5) 1_545 .
Cs6 O78 Cs6 126.3(9) 2_554 .
Cs4 O1W Cs4 148.2(8) . 2_554
Cs4 O1W Cs3 101.3(2) . 2_554
Cs4 O1W Cs3 101.7(2) 2_554 2_554
Cs4 O1W Cs3 101.7(2) . .
Cs4 O1W Cs3 101.3(2) 2_554 .
Cs3 O1W Cs3 86.3(5) 2_554 .

loop_
_geom_bond_atom_site_label_1
_geom_bond_atom_site_label_2
_geom_bond_distance
_geom_bond_site_symmetry_2
W1 O1 1.710(16) .
W1 O2 1.888(14) .
W1 O4 1.918(17) .
W1 O5 1.917(15) .
W1 O3 1.957(18) .
W1 O6 2.397(12) .
W2 O7 1.722(16) .
W2 O9 1.860(16) .
W2 O10 1.895(16) .
W2 O4 1.897(16) .
W2 O8 1.922(14) .
W2 O11 2.378(12) .
W3 O12 1.732(16) .
W3 O13 1.846(16) .
W3 O14 1.859(18) .
W3 O3 1.862(19) .
W3 O10 1.916(17) .
W3 O15 2.381(14) .
W4 O16 1.743(15) .
W4 O17 1.853(16) .
W4 O18 1.905(16) .
W4 O19 1.934(15) .
W4 O14 2.004(18) .
W4 O15 2.335(16) .
W5 O20 1.734(16) .
W5 O21 1.815(13) .
W5 O18 1.917(16) .
W5 O22 1.932(13) .
W5 O8 1.996(14) .
W5 O11 2.321(12) .
W6 O23 1.735(15) .
W6 O24 1.813(12) .
W6 O25 1.888(13) .
W6 O22 1.958(13) .
W6 O9 2.051(15) .
W6 O11 2.301(13) .
W7 O26 1.753(14) .
W7 O27 1.835(13) .
W7 O25 1.946(13) .
W7 O28 1.955(14) .
W7 O2 1.982(13) .
W7 O6 2.327(12) .
W8 O30 1.708(14) .
W8 O29 1.858(14) .
W8 O31 1.911(14) .
W8 O28 1.925(13) .
W8 O5 2.001(13) .
W8 O6 2.344(13) .
W9 O33 1.726(17) .
W9 O32 1.854(15) .
W9 O31 1.930(14) .
W9 O19 1.930(14) .
W9 O13 2.017(16) .
W9 O15 2.352(15) .
W10 O34 1.672(14) .
W10 O36 1.862(14) .
W10 O35 1.870(15) .
W10 O37 1.880(15) .
W10 O38 1.926(15) .
W10 O39 2.355(12) .
W11 O40 1.727(17) .
W11 O42 1.864(15) .
W11 O41 1.891(14) .
W11 O43 1.917(16) .
W11 O35 1.944(14) .
W11 O44 2.380(13) .
W12 O45 1.730(18) .
W12 O47 1.860(16) .
W12 O43 1.880(16) .
W12 O38 1.901(15) .
W12 O46 1.925(16) .
W12 O48 2.382(13) .
W13 O49 1.703(14) .
W13 O50 1.813(13) .
W13 O52 1.915(13) .
W13 O51 1.926(15) .
W13 O46 1.986(15) .
W13 O48 2.336(13) .
W14 O53 1.750(12) .
W14 O54 1.783(14) .
W14 O51 1.924(14) .
W14 O55 1.947(18) .
W14 O41 2.007(15) .
W14 O44 2.318(12) .
W15 O56 1.744(16) .
W15 O57 1.808(14) .
W15 O58 1.903(14) .
W15 O55 1.921(15) .
W15 O42 2.011(15) .
W15 O44 2.314(13) .
W16 O59 1.736(14) .
W16 O60 1.841(13) .
W16 O58 1.936(14) .
W16 O61 1.958(13) .
W16 O36 1.980(14) .
W16 O39 2.373(13) .
W17 O62 1.740(14) .
W17 O63 1.836(14) .
W17 O61 1.913(14) .
W17 O64 1.931(15) .
W17 O37 1.971(16) .
W17 O39 2.317(14) .
W18 O65 1.742(16) .
W18 O66 1.833(13) .
W18 O64 1.894(14) .
W18 O52 1.977(13) .
W18 O47 2.002(15) .
W18 O48 2.321(14) .
Mo1 O68 1.692(16) .
Mo1 O27 2.031(14) .
Mo1 O24 2.057(12) .
Mo1 S4 2.306(6) .
Mo1 S3 2.316(6) .
Mo1 Mo2 2.862(3) .
Mo2 O71 1.693(13) .
Mo2 O50 2.062(13) .
Mo2 O54 2.095(14) .
Mo2 S3 2.326(6) .
Mo2 S4 2.330(6) .
Mo3 O67 1.709(15) .
Mo3 O29 2.012(14) 2_554
Mo3 O32 2.027(15) 2_554
Mo3 S1 2.305(6) .
Mo3 S2 2.319(6) .
Mo3 Mo4 2.857(3) .
Mo4 O70 1.674(14) .
Mo4 O60 2.019(14) .
Mo4 O57 2.062(13) .
Mo4 S2 2.321(6) .
Mo4 S1 2.323(6) .
Mo5A Mo5B 0.920(8) .
Mo5A O69 1.720(17) .
Mo5A O17 2.106(18) .
Mo5A O21 2.108(14) .
Mo5A S5 2.316(7) .
Mo5A S5 2.331(6) 2_554
Mo5A O73 2.352(13) .
Mo5A Mo5A 2.834(6) 2_554
Mo5A Mo5B 2.959(8) 2_554
Mo5B O73 1.450(15) .
Mo5B O17 2.195(19) .
Mo5B O21 2.216(15) .
Mo5B S5 2.312(10) .
Mo5B S5 2.337(10) 2_554
Mo5B Mo5B 2.791(15) 2_554
Mo5B Mo5A 2.959(8) 2_554
Mo6A Mo6B 0.989(5) .
Mo6A O78 1.80(2) .
Mo6A O63 1.979(14) .
Mo6A O66 2.011(14) .
Mo6A S6 2.329(7) 2_554
Mo6A S6 2.347(7) .
Mo6A Mo6A 2.797(8) 2_554
Mo6A Mo6B 2.967(5) 2_554
Mo6B O72 1.543(14) .
Mo6B O63 2.091(14) .
Mo6B O66 2.126(14) .
Mo6B S6 2.305(7) .
Mo6B S6 2.334(7) 2_554
Mo6B Mo6B 2.800(8) 2_554
Mo6B Mo6A 2.967(5) 2_554
As1 O6 1.774(13) .
As1 O15 1.785(15) .
As1 O11 1.799(12) .
As2 O48 1.788(14) .
As2 O39 1.787(12) .
As2 O44 1.801(13) .
S5 Mo5A 2.331(6) 2_554
S5 Mo5B 2.337(10) 2_554
S6 Mo6A 2.329(7) 2_554
S6 Mo6B 2.334(7) 2_554
Cs1 O9 3.025(15) .
Cs1 O25 3.135(12) .
Cs1 O26 3.167(16) 7_565
Cs1 O4 3.198(16) .
Cs1 O74 3.248(17) 7_565
Cs1 O49 3.271(15) 7_565
Cs1 O2 3.299(14) .
Cs1 O75 3.301(18) 7_565
Cs2 O42 3.079(14) 5_564
Cs2 O58 3.147(13) 5_564
Cs2 O36 3.208(15) 5_564
Cs2 O35 3.223(15) 5_564
Cs2 O59 3.249(14) .
Cs2 O30 3.375(15) 2_554
Cs2 O77 3.440(18) .
Cs2 O76 3.447(17) .
Cs3 O67 3.079(15) .
Cs3 O72 3.213(16) 2_554
Cs3 O71 3.232(15) 2_554
Cs3 O68 3.254(16) 2_554
Cs3 O70 3.319(13) .
Cs3 O1W 3.337(16) .
Cs3 O72 3.356(15) .
Cs4 O1W 2.953(7) .
Cs4 O71 3.162(15) .
Cs4 O70 3.245(14) .
Cs4 O67 3.360(15) .
Cs4 O68 3.416(17) .
Cs4 O73 3.541(19) 2_554
Cs4 O5W 3.71(3) .
Cs4 O73 3.743(19) .
Cs5 O62 3.208(17) 1_565
Cs5 O78 3.216(19) 1_565
Cs5 O20 3.248(18) .
Cs5 O64 3.311(15) 1_565
Cs5 O65 3.376(18) 1_565
Cs5 O69 3.381(19) 2_554
Cs5 O69 3.45(2) .
Cs5 O16 3.504(18) 2_554
Cs6 O62 3.115(16) .
Cs6 O20 3.209(19) 2_544
Cs6 O69 3.274(17) 2_544
Cs6 O65 3.296(19) 2_554
Cs6 O18 3.346(14) 2_544
Cs6 O16 3.422(18) 2_544
Cs6 O78 3.44(2) 2_554
Cs6 O78 3.45(2) .
Cs7 Cs10 2.71(2) 4_554
Cs7 O51 3.098(18) .
Cs7 O1 3.22(2) 7_565
Cs7 O41 3.22(2) .
Cs7 O46 3.26(2) .
Cs7 O43 3.44(2) .
Cs7 Cs8 5.094(18) 4_554
Cs7 Cs9 5.754(16) 6_565
Cs8 O34 3.103(19) .
Cs8 O31 3.118(18) 6_565
Cs8 O5 3.238(19) 6_565
Cs8 Cs9 3.253(16) 6_565
Cs8 O13 3.29(2) 6_565
Cs8 O3 3.40(2) 6_565
Cs8 Cs7 5.094(18) 4_544
Cs9 O5 3.137(15) .
Cs9 O30 3.143(17) .
Cs9 Cs8 3.253(16) 6_566
Cs9 O40 3.35(2) 6_566
Cs9 O34 3.418(17) 6_566
Cs9 O45 3.47(2) 6_566
Cs9 O35 3.552(14) 6_566
Cs9 O43 3.634(14) 6_566
Cs9 O38 3.662(15) 6_566
Cs10 Cs7 2.71(2) 4_544
Cs10 O46 3.126(15) 4_544
Cs10 O7 3.183(17) 6_565
Cs10 O49 3.205(17) 4_544
Cs10 O12 3.46(2) 6_565
Cs10 O1 3.570(17) 6_565
Cs10 O10 3.597(18) 6_565
Cs10 O4 3.600(15) 6_565
Cs10 O3 3.702(17) 6_565
O1 Cs7 3.22(2) 7_565
O1 Cs10 3.570(17) 6_566
O3 Cs8 3.40(2) 6_566
O3 Cs10 3.702(17) 6_566
O4 Cs10 3.600(15) 6_566
O5 Cs8 3.239(19) 6_566
O7 Cs10 3.183(17) 6_566
O10 Cs10 3.598(18) 6_566
O12 Cs10 3.46(2) 6_566
O13 Cs8 3.29(2) 6_566
O16 Cs6 3.421(18) 2_564
O16 Cs5 3.504(18) 2_554
O18 Cs6 3.346(14) 2_564
O20 Cs6 3.209(19) 2_564
O26 Cs1 3.167(16) 7_565
O29 Mo3 2.012(14) 2_554
O30 Cs2 3.375(15) 2_554
O31 Cs8 3.119(18) 6_566
O32 Mo3 2.027(15) 2_554
O34 Cs9 3.418(17) 6_565
O35 Cs2 3.223(15) 5_564
O35 Cs9 3.552(14) 6_565
O36 Cs2 3.207(15) 5_564
O38 Cs9 3.662(15) 6_565
O40 Cs9 3.35(2) 6_565
O42 Cs2 3.079(14) 5_564
O43 Cs9 3.634(14) 6_565
O45 Cs9 3.47(2) 6_565
O46 Cs10 3.126(15) 4_554
O49 Cs10 3.205(17) 4_554
O49 Cs1 3.271(15) 7_565
O58 Cs2 3.147(13) 5_564
O62 Cs5 3.208(17) 1_545
O64 Cs5 3.311(15) 1_545
O65 Cs6 3.296(19) 2_554
O65 Cs5 3.376(18) 1_545
O68 Cs3 3.254(16) 2_554
O69 Cs6 3.274(17) 2_564
O69 Cs5 3.381(19) 2_554
O71 Cs3 3.232(15) 2_554
O72 Cs3 3.213(16) 2_554
O73 Cs4 3.541(19) 2_554
O74 Cs1 3.248(17) 7_565
O75 Cs1 3.301(19) 7_565
O78 Cs5 3.216(19) 1_545
O78 Cs6 3.44(2) 2_554
O1W Cs4 2.953(7) 2_554
O1W Cs3 3.337(16) 2_554
